data_7204846
loop_
_publ_author_name
'Ohmori, Osamu'
'Kawano, Masaki'
'Fujita, Makoto'

_publ_section_title
;
 A 24 &#xFFFD; 24 &#xFFFD; square ladder
;
_journal_issue 11
_journal_name_full CrystEngComm
_journal_page_first 51
_journal_paper_doi 10.1039/b401562b
_journal_volume 6
_journal_year 2004
_chemical_formula_sum 'C165 H180 N10 Ni2 O18'
_chemical_formula_weight 2708.61
_chemical_name_systematic
;
?
;
_space_group_IT_number 1
_symmetry_cell_setting triclinic
_symmetry_space_group_name_Hall 'P 1'
_symmetry_space_group_name_H-M 'P 1'
_atom_sites_solution_hydrogens geom
_atom_sites_solution_primary direct
_atom_sites_solution_secondary difmap
_audit_creation_method SHELXL-97
_cell_angle_alpha 78.201(4)
_cell_angle_beta 80.798(4)
_cell_angle_gamma 76.345(4)
_cell_formula_units_Z 1
_cell_length_a 14.620(3)
_cell_length_b 16.079(4)
_cell_length_c 16.193(4)
_cell_measurement_reflns_used 7945
_cell_measurement_temperature 93(2)
_cell_measurement_theta_max 25
_cell_measurement_theta_min 2
_cell_volume 3595.8(15)
_computing_cell_refinement 'Bruker SMART'
_computing_data_collection 'Bruker SMART'
_computing_data_reduction 'Bruker SHELXTL'
_computing_molecular_graphics 'Bruker XSHELL'
_computing_publication_material 'Bruker SHELXTL'
_computing_structure_refinement 'SHELXL-97 (Sheldrick, 1997)'
_computing_structure_solution 'SHELXS-97 (Sheldrick, 1990)'
_diffrn_ambient_temperature 93(2)
_diffrn_measured_fraction_theta_full 0.944
_diffrn_measured_fraction_theta_max 0.944
_diffrn_measurement_device_type 'Bruker SMART CCD area detector system'
_diffrn_measurement_method omega_scan
_diffrn_radiation_monochromator graphite
_diffrn_radiation_source 'fine-focus sealed tube'
_diffrn_radiation_type MoK\a
_diffrn_radiation_wavelength 0.71073
_diffrn_reflns_av_R_equivalents 0.0138
_diffrn_reflns_av_sigmaI/netI 0.0316
_diffrn_reflns_limit_h_max 19
_diffrn_reflns_limit_h_min -19
_diffrn_reflns_limit_k_max 21
_diffrn_reflns_limit_k_min -20
_diffrn_reflns_limit_l_max 21
_diffrn_reflns_limit_l_min -21
_diffrn_reflns_number 44100
_diffrn_reflns_theta_full 28.31
_diffrn_reflns_theta_max 28.31
_diffrn_reflns_theta_min 1.29
_diffrn_standards_decay_% 0
_exptl_absorpt_coefficient_mu 0.332
_exptl_absorpt_correction_T_max 1
_exptl_absorpt_correction_T_min 0.928049
_exptl_absorpt_correction_type semi_empirical
_exptl_absorpt_process_details SADABS
_exptl_crystal_colour blue
_exptl_crystal_density_diffrn 1.251
_exptl_crystal_density_method 'not measured'
_exptl_crystal_description plate
_exptl_crystal_F_000 1440
_exptl_crystal_size_max 0.4
_exptl_crystal_size_mid 0.3
_exptl_crystal_size_min 0.06
_refine_diff_density_max 1.204
_refine_diff_density_min -0.543
_refine_diff_density_rms 0.078
_refine_ls_abs_structure_details 'Flack H D (1983), Acta Cryst. A39, 876-881'
_refine_ls_abs_structure_Flack 0.395(8)
_refine_ls_extinction_method none
_refine_ls_goodness_of_fit_ref 1.038
_refine_ls_hydrogen_treatment ride
_refine_ls_matrix_type full
_refine_ls_number_parameters 1793
_refine_ls_number_reflns 32130
_refine_ls_number_restraints 122
_refine_ls_restrained_S_all 1.060
_refine_ls_R_factor_all 0.0581
_refine_ls_R_factor_gt 0.0506
_refine_ls_shift/su_max 0.023
_refine_ls_shift/su_mean 0.001
_refine_ls_structure_factor_coef Fsqd
_refine_ls_weighting_details 'calc w=1/[\s^2^(Fo^2^)+(0.0900P)^2^+2.4243P] where P=(Fo^2^+2Fc^2^)/3'
_refine_ls_weighting_scheme calc
_refine_ls_wR_factor_gt 0.1384
_refine_ls_wR_factor_ref 0.1460
_reflns_number_gt 28995
_reflns_number_total 32130
_reflns_threshold_expression >2sigma(I)
_cod_data_source_file b401562b.txt
_cod_data_source_block p2
_cod_depositor_comments
;
The following automatic conversions were performed:
'_symmetry_cell_setting' value 'Triclinic' changed to 'triclinic'
according to '/home/saulius/struct/CIF-dictionaries/cif_core.dic'
dictionary named 'cif_core.dic' version 2.4.1 from 2010-06-29.

Automatic conversion script
Id: cif_fix_enum 1527 2010-12-29 10:47:43Z saulius 
;
_cod_original_cell_volume 3595.7(14)
_cod_original_sg_symbol_H-M P1
_cod_database_code 7204846

loop_
_symmetry_equiv_pos_as_xyz
'x, y, z'

loop_
_atom_site_label
_atom_site_type_symbol
_atom_site_fract_x
_atom_site_fract_y
_atom_site_fract_z
_atom_site_U_iso_or_equiv
_atom_site_adp_type
_atom_site_occupancy
_atom_site_symmetry_multiplicity
_atom_site_calc_flag
_atom_site_refinement_flags
_atom_site_disorder_assembly
_atom_site_disorder_group
Ni1 Ni 0.66663(2) -0.720122(19) 1.11113(2) 0.01385(8) Uani 1 1 d . . .
Ni2 Ni -0.44962(2) 0.500562(19) 0.44954(2) 0.01390(8) Uani 1 1 d . . .
N1 N -0.3569(2) 0.58312(18) 0.43936(18) 0.0171(6) Uani 1 1 d . . .
N2 N -0.54261(19) 0.41938(17) 0.44697(18) 0.0154(5) Uani 1 1 d . . .
N3 N -0.3556(2) 0.39721(17) 0.50985(19) 0.0194(6) Uani 1 1 d . . .
N4 N 0.56887(19) -0.61728(17) 1.05561(18) 0.0166(5) Uani 1 1 d . B .
N5 N 0.7571(2) -0.63708(17) 1.11123(18) 0.0157(5) Uani 1 1 d . . .
N6 N 0.5771(2) -0.80583(17) 1.1217(2) 0.0189(6) Uani 1 1 d . . .
N7 N -0.5842(2) 0.5894(2) 0.5742(2) 0.0252(6) Uani 1 1 d . . .
N8 N -0.4638(2) 0.55778(18) 0.29329(18) 0.0188(6) Uani 1 1 d . . .
N9 N 0.6801(2) -0.77460(18) 1.26786(18) 0.0194(6) Uani 1 1 d . . .
N10 N 0.7971(2) -0.8145(2) 0.9886(2) 0.0259(6) Uani 1 1 d . . .
O1 O 0.01362(16) 1.16871(14) 0.34760(16) 0.0203(5) Uani 1 1 d . C .
O2 O 0.13362(19) 0.81718(15) 0.46382(17) 0.0262(5) Uani 1 1 d . . .
O3 O 0.1685(2) -0.0048(2) 0.64047(18) 0.0375(7) Uani 1 1 d . . .
O4 O 0.03441(19) -0.21894(17) 0.92513(16) 0.0286(6) Uani 1 1 d . B .
O5 O 1.09282(18) -0.04847(15) 1.09797(16) 0.0230(5) Uani 1 1 d . . .
O6 O 1.21956(17) -0.39951(15) 1.22219(16) 0.0227(5) Uani 1 1 d . A .
O7 O -0.51049(18) 0.52703(15) 0.56604(16) 0.0214(5) Uani 1 1 d . . .
O8 O -0.6185(2) 0.6320(2) 0.5113(2) 0.0492(9) Uani 1 1 d . . .
O9 O -0.6212(3) 0.5993(3) 0.6450(2) 0.0851(17) Uani 1 1 d . . .
O10 O -0.39818(16) 0.49331(15) 0.32061(16) 0.0198(5) Uani 1 1 d . . .
O11 O -0.51882(16) 0.59346(15) 0.34993(15) 0.0192(5) Uani 1 1 d . . .
O12 O -0.4701(2) 0.58048(18) 0.21720(17) 0.0299(6) Uani 1 1 d . . .
O13 O 0.72609(18) -0.75007(16) 0.99599(17) 0.0241(5) Uani 1 1 d . . .
O14 O 0.8125(3) -0.8425(3) 0.9214(2) 0.0625(10) Uani 1 1 d . . .
O15 O 0.8418(2) -0.84791(18) 1.04789(19) 0.0362(7) Uani 1 1 d . . .
O16 O 0.73854(16) -0.81067(15) 1.21193(16) 0.0192(5) Uani 1 1 d . . .
O17 O 0.6851(2) -0.79854(17) 1.34430(17) 0.0294(6) Uani 1 1 d . . .
O18 O 0.61568(17) -0.71076(15) 1.23970(16) 0.0198(5) Uani 1 1 d . . .
C1 C -0.3903(2) 0.6660(2) 0.4482(2) 0.0198(7) Uani 1 1 d . . .
H1 H -0.4566 0.6852 0.4616 0.024 Uiso 1 1 calc R . .
C2 C -0.3325(3) 0.7255(2) 0.4386(3) 0.0251(7) Uani 1 1 d . . .
H2 H -0.3599 0.7840 0.4447 0.030 Uiso 1 1 calc R . .
C3 C -0.2345(2) 0.6997(2) 0.4201(2) 0.0196(7) Uani 1 1 d . . .
C4 C -0.2011(2) 0.6136(2) 0.4087(2) 0.0213(7) Uani 1 1 d . . .
H4 H -0.1353 0.5926 0.3942 0.026 Uiso 1 1 calc R . .
C5 C -0.2633(2) 0.5587(2) 0.4184(2) 0.0218(7) Uani 1 1 d . . .
H5 H -0.2384 0.5005 0.4098 0.026 Uiso 1 1 calc R . .
C6 C -0.1703(2) 0.7596(2) 0.4135(2) 0.0193(7) Uani 1 1 d . . .
C7 C -0.1992(3) 0.8322(2) 0.4535(3) 0.0265(8) Uani 1 1 d . . .
H7 H -0.2610 0.8439 0.4832 0.032 Uiso 1 1 calc R . .
C8 C -0.1373(3) 0.8880(2) 0.4499(3) 0.0260(8) Uani 1 1 d . . .
H8 H -0.1579 0.9373 0.4773 0.031 Uiso 1 1 calc R . .
C9 C -0.0466(2) 0.8724(2) 0.4071(2) 0.0189(6) Uani 1 1 d . C .
C10 C -0.0176(2) 0.8000(2) 0.3672(2) 0.0162(6) Uani 1 1 d . . .
H10 H 0.0446 0.7881 0.3382 0.019 Uiso 1 1 calc R . .
C11 C -0.0792(2) 0.7445(2) 0.3697(2) 0.0180(6) Uani 1 1 d . . .
H11 H -0.0588 0.6961 0.3411 0.022 Uiso 1 1 calc R . .
C12 C 0.0168(2) 0.9330(2) 0.4050(2) 0.0169(6) Uani 1 1 d . . .
C13 C -0.0149(2) 1.0219(2) 0.3753(2) 0.0174(6) Uani 1 1 d . C .
H13 H -0.0741 1.0416 0.3532 0.021 Uiso 1 1 calc R . .
C14 C 0.0395(2) 1.0818(2) 0.3776(2) 0.0162(6) Uani 1 1 d . . .
C15 C 0.1266(2) 1.0536(2) 0.4115(2) 0.0151(6) Uani 1 1 d . C .
C16 C 0.1586(2) 0.9643(2) 0.4391(2) 0.0170(6) Uani 1 1 d . . .
H16 H 0.2185 0.9444 0.4601 0.020 Uiso 1 1 calc R C .
C17 C 0.1048(2) 0.9041(2) 0.4365(2) 0.0167(6) Uani 1 1 d . C .
C18 C -0.0795(2) 1.20021(19) 0.3203(2) 0.0224(6) Uani 1 1 d . . .
H18A H -0.1288 1.1896 0.3685 0.027 Uiso 1 1 calc R C .
H18B H -0.0864 1.1702 0.2748 0.027 Uiso 1 1 calc R . .
C19 C -0.0896(2) 1.29665(19) 0.2877(2) 0.0264(6) Uani 1 1 d . C .
H19A H -0.1540 1.3204 0.2706 0.032 Uiso 1 1 calc R . .
H19B H -0.0437 1.3051 0.2363 0.032 Uiso 1 1 calc R . .
C20 C -0.0738(2) 1.3487(2) 0.3511(2) 0.0312(7) Uani 1 1 d . . .
H20A H -0.0812 1.4101 0.3249 0.047 Uiso 1 1 calc R C .
H20B H -0.0097 1.3267 0.3677 0.047 Uiso 1 1 calc R . .
H20C H -0.1203 1.3426 0.4016 0.047 Uiso 1 1 calc R . .
C24 C 0.1838(2) 1.1149(2) 0.4214(2) 0.0150(6) Uani 1 1 d . . .
C25 C 0.1423(2) 1.1881(2) 0.4585(2) 0.0195(6) Uani 1 1 d . . .
H25 H 0.0762 1.1991 0.4768 0.023 Uiso 1 1 calc R . .
C26 C 0.3357(2) 1.1569(2) 0.4060(2) 0.0212(7) Uani 1 1 d . . .
H26 H 0.4019 1.1458 0.3878 0.025 Uiso 1 1 calc R C .
C27 C 0.2816(2) 1.0987(2) 0.3968(2) 0.0183(6) Uani 1 1 d . C .
H27 H 0.3116 1.0479 0.3737 0.022 Uiso 1 1 calc R . .
C28 C -0.3234(2) 0.3988(2) 0.5822(2) 0.0238(7) Uani 1 1 d . . .
H28 H -0.3443 0.4499 0.6066 0.029 Uiso 1 1 calc R . .
C29 C -0.2612(2) 0.3298(2) 0.6235(2) 0.0232(7) Uani 1 1 d . . .
H29 H -0.2397 0.3348 0.6743 0.028 Uiso 1 1 calc R . .
C30 C -0.2302(2) 0.2529(2) 0.5901(2) 0.0199(7) Uani 1 1 d . . .
C31 C -0.2656(2) 0.25138(19) 0.5154(2) 0.0224(6) Uani 1 1 d . . .
H31 H -0.2477 0.2004 0.4904 0.027 Uiso 1 1 calc R . .
C32 C -0.3262(2) 0.3231(2) 0.4777(2) 0.0221(6) Uani 1 1 d . . .
H32 H -0.3485 0.3203 0.4265 0.027 Uiso 1 1 calc R . .
C33 C -0.1618(2) 0.1782(2) 0.6298(2) 0.0230(7) Uani 1 1 d . . .
C34 C -0.0959(3) 0.1267(2) 0.5790(2) 0.0240(7) Uani 1 1 d . . .
H34 H -0.0960 0.1400 0.5190 0.029 Uiso 1 1 calc R . .
C35 C -0.0301(3) 0.0565(2) 0.6138(2) 0.0246(7) Uani 1 1 d . . .
H35 H 0.0146 0.0229 0.5776 0.030 Uiso 1 1 calc R . .
C36 C -0.0288(2) 0.0346(2) 0.7015(2) 0.0229(7) Uani 1 1 d . B .
C37 C -0.0956(3) 0.0860(2) 0.7535(2) 0.0246(7) Uani 1 1 d . . .
H37 H -0.0959 0.0725 0.8134 0.029 Uiso 1 1 calc R . .
C38 C -0.1612(3) 0.1564(2) 0.7176(2) 0.0262(7) Uani 1 1 d . . .
H38 H -0.2062 0.1902 0.7535 0.031 Uiso 1 1 calc R . .
C39 C 0.0402(2) -0.0409(2) 0.7412(2) 0.0218(7) Uani 1 1 d . . .
C40 C 0.1366(3) -0.0584(2) 0.7107(2) 0.0255(7) Uani 1 1 d . B .
C41 C 0.1980(3) -0.1300(3) 0.7506(2) 0.0279(8) Uani 1 1 d . . .
H41 H 0.2632 -0.1411 0.7290 0.033 Uiso 1 1 calc R B .
C42 C 0.1659(3) -0.1860(2) 0.8220(2) 0.0233(7) Uani 1 1 d . B .
C43 C 0.0693(2) -0.1681(2) 0.8523(2) 0.0231(7) Uani 1 1 d . . .
C44 C 0.0085(3) -0.0970(2) 0.8122(2) 0.0234(7) Uani 1 1 d . B .
H44 H -0.0568 -0.0860 0.8337 0.028 Uiso 1 1 calc R . .
C48 C -0.0189(3) -0.2773(3) 0.9106(3) 0.0406(10) Uani 1 1 d . . .
H48A H -0.0608 -0.2471 0.8664 0.049 Uiso 1 1 calc R B .
H48B H -0.0595 -0.2943 0.9635 0.049 Uiso 1 1 calc R . .
C49 C 0.0443(4) -0.3585(3) 0.8824(3) 0.0473(11) Uani 1 1 d . B .
H49A H 0.0834 -0.3420 0.8283 0.057 Uiso 1 1 calc R . .
H49B H 0.0875 -0.3881 0.9256 0.057 Uiso 1 1 calc R . .
C50 C -0.0148(5) -0.4197(3) 0.8703(4) 0.0638(14) Uani 1 1 d . . .
H50A H 0.0270 -0.4721 0.8531 0.096 Uiso 1 1 calc R B .
H50B H -0.0561 -0.3909 0.8261 0.096 Uiso 1 1 calc R . .
H50C H -0.0537 -0.4357 0.9238 0.096 Uiso 1 1 calc R . .
C51 C 0.2346(3) -0.2614(2) 0.8625(2) 0.0233(7) Uani 1 1 d . . .
C52 C 0.2998(3) -0.3143(3) 0.8143(2) 0.0324(9) Uani 1 1 d . B .
H52 H 0.3001 -0.3027 0.7543 0.039 Uiso 1 1 calc R . .
C53 C 0.3649(3) -0.3841(3) 0.8508(2) 0.0318(9) Uani 1 1 d . . .
H53 H 0.4081 -0.4205 0.8161 0.038 Uiso 1 1 calc R B .
C54 C 0.3673(3) -0.4011(2) 0.9392(2) 0.0254(7) Uani 1 1 d . B .
C55 C 0.3019(3) -0.3478(3) 0.9879(2) 0.0343(9) Uani 1 1 d . . .
H55 H 0.3019 -0.3586 1.0479 0.041 Uiso 1 1 calc R B .
C56 C 0.2361(3) -0.2785(3) 0.9503(3) 0.0344(9) Uani 1 1 d . B .
H56 H 0.1919 -0.2426 0.9847 0.041 Uiso 1 1 calc R . .
C57 C 0.4363(3) -0.4761(2) 0.9798(2) 0.0247(7) Uani 1 1 d . . .
C58 C 0.4957(4) -0.5354(3) 0.9337(3) 0.0563(16) Uani 1 1 d . B .
H58 H 0.4933 -0.5282 0.8743 0.068 Uiso 1 1 calc R . .
C59 C 0.5589(3) -0.6057(3) 0.9735(3) 0.0462(13) Uani 1 1 d . . .
H59 H 0.5963 -0.6470 0.9406 0.055 Uiso 1 1 calc R B .
C60 C 0.5105(2) -0.5603(2) 1.1005(2) 0.0228(6) Uani 1 1 d . . .
H60 H 0.5144 -0.5685 1.1597 0.027 Uiso 1 1 calc R B .
C61 C 0.4449(2) -0.4904(2) 1.0653(2) 0.0252(6) Uani 1 1 d . B .
H61 H 0.4056 -0.4520 1.1002 0.030 Uiso 1 1 calc R . .
C62 C 0.7267(2) -0.5730(2) 1.1576(2) 0.0187(6) Uani 1 1 d . . .
H62 H 0.6651 -0.5678 1.1883 0.022 Uiso 1 1 calc R . .
C63 C 0.7798(2) -0.5150(2) 1.1629(2) 0.0180(6) Uani 1 1 d . . .
H63 H 0.7544 -0.4708 1.1962 0.022 Uiso 1 1 calc R . .
C64 C 0.8713(2) -0.52059(19) 1.1198(2) 0.0151(6) Uani 1 1 d . . .
C65 C 0.9031(2) -0.5872(2) 1.0704(2) 0.0189(6) Uani 1 1 d . . .
H65 H 0.9642 -0.5937 1.0388 0.023 Uiso 1 1 calc R . .
C66 C 0.8442(2) -0.6429(2) 1.0687(2) 0.0178(6) Uani 1 1 d . . .
H66 H 0.8669 -0.6876 1.0355 0.021 Uiso 1 1 calc R . .
C67 C 0.9310(2) -0.4603(2) 1.1269(2) 0.0169(6) Uani 1 1 d . . .
C68 C 0.8894(2) -0.3777(2) 1.1474(2) 0.0180(6) Uani 1 1 d . . .
H68 H 0.8223 -0.3593 1.1542 0.022 Uiso 1 1 calc R . .
C69 C 0.9449(2) -0.3233(2) 1.1578(2) 0.0189(6) Uani 1 1 d . . .
H69 H 0.9154 -0.2679 1.1720 0.023 Uiso 1 1 calc R . .
C70 C 1.0443(2) -0.3478(2) 1.1479(2) 0.0179(6) Uani 1 1 d . . .
C71 C 1.0854(2) -0.4289(2) 1.1261(2) 0.0217(6) Uani 1 1 d . . .
H71 H 1.1525 -0.4466 1.1183 0.026 Uiso 1 1 calc R . .
C72 C 1.0299(2) -0.4846(2) 1.1155(2) 0.0222(7) Uani 1 1 d . . .
H72 H 1.0596 -0.5396 1.1005 0.027 Uiso 1 1 calc R . .
C73 C 1.1023(2) -0.2851(2) 1.1564(2) 0.0173(6) Uani 1 1 d . A .
C74 C 1.0711(2) -0.1974(2) 1.1257(2) 0.0170(6) Uani 1 1 d . . .
H74 H 1.0124 -0.1785 1.1026 0.020 Uiso 1 1 calc R A .
C75 C 1.1239(2) -0.1364(2) 1.1279(2) 0.0174(6) Uani 1 1 d . A .
C76 C 1.2107(2) -0.1633(2) 1.1612(2) 0.0175(6) Uani 1 1 d . . .
C77 C 1.2411(2) -0.2508(2) 1.1945(2) 0.0185(6) Uani 1 1 d . A .
H77 H 1.2988 -0.2690 1.2193 0.022 Uiso 1 1 calc R . .
C78 C 1.1887(2) -0.3123(2) 1.1922(2) 0.0178(6) Uani 1 1 d . . .
C82 C 1.2761(2) -0.4224(2) 1.2921(2) 0.0283(7) Uani 1 1 d . . .
H82A H 1.3313 -0.3943 1.2761 0.034 Uiso 1 1 calc R A .
H82B H 1.3006 -0.4861 1.3020 0.034 Uiso 1 1 calc R . .
C83 C 1.2233(4) -0.3964(3) 1.3725(2) 0.0481(11) Uani 1 1 d . A .
H83A H 1.2024 -0.3324 1.3643 0.058 Uiso 1 1 calc R . .
H83B H 1.2658 -0.4146 1.4178 0.058 Uiso 1 1 calc R . .
C84 C 1.1358(4) -0.4387(3) 1.4003(3) 0.0700(17) Uani 1 1 d . . .
H84A H 1.1020 -0.4205 1.4531 0.105 Uiso 1 1 calc R A .
H84B H 1.1566 -0.5021 1.4096 0.105 Uiso 1 1 calc R . .
H84C H 1.0934 -0.4202 1.3558 0.105 Uiso 1 1 calc R . .
C85 C 1.2732(2) -0.1020(2) 1.1580(2) 0.0175(6) Uani 1 1 d . A .
C86 C 1.2420(2) -0.0264(2) 1.1930(2) 0.0202(7) Uani 1 1 d . . .
H86 H 1.1793 -0.0138 1.2210 0.024 Uiso 1 1 calc R A .
C87 C 1.3012(2) 0.0305(2) 1.1873(2) 0.0192(7) Uani 1 1 d . A .
H87 H 1.2785 0.0819 1.2110 0.023 Uiso 1 1 calc R . .
C88 C 1.3942(2) 0.0134(2) 1.1471(2) 0.0192(7) Uani 1 1 d . . .
C89 C 1.4268(2) -0.0639(2) 1.1139(2) 0.0219(7) Uani 1 1 d . A .
H89 H 1.4902 -0.0776 1.0878 0.026 Uiso 1 1 calc R . .
C90 C 1.3669(2) -0.1200(2) 1.1191(2) 0.0228(7) Uani 1 1 d . . .
H90 H 1.3895 -0.1718 1.0959 0.027 Uiso 1 1 calc R A .
C91 C 1.4579(2) 0.0756(2) 1.1396(2) 0.0187(7) Uani 1 1 d . A .
C92 C 1.4210(2) 0.1632(2) 1.1415(3) 0.0258(8) Uani 1 1 d . . .
H92 H 1.3544 0.1845 1.1486 0.031 Uiso 1 1 calc R A .
C93 C 1.4817(3) 0.2191(2) 1.1332(3) 0.0254(8) Uani 1 1 d . . .
H93 H 1.4549 0.2785 1.1357 0.030 Uiso 1 1 calc R . .
C94 C 1.5567(2) 0.0490(2) 1.1279(3) 0.0248(8) Uani 1 1 d . . .
H94 H 1.5851 -0.0103 1.1257 0.030 Uiso 1 1 calc R A .
C95 C -0.6157(2) 0.4066(2) 0.5065(2) 0.0220(7) Uani 1 1 d . . .
H95 H -0.6306 0.4405 0.5504 0.026 Uiso 1 1 calc R . .
C96 C -0.6704(2) 0.3467(2) 0.5075(2) 0.0219(7) Uani 1 1 d . . .
H96 H -0.7216 0.3409 0.5510 0.026 Uiso 1 1 calc R . .
C97 C -0.6509(2) 0.2954(2) 0.4455(2) 0.0182(6) Uani 1 1 d . . .
C98 C -0.5755(2) 0.3086(2) 0.3825(2) 0.0188(6) Uani 1 1 d . . .
H98 H -0.5595 0.2755 0.3380 0.023 Uiso 1 1 calc R . .
C99 C -0.5244(2) 0.3704(2) 0.3854(2) 0.0190(6) Uani 1 1 d . . .
H99 H -0.4739 0.3785 0.3418 0.023 Uiso 1 1 calc R . .
C100 C -0.7065(2) 0.2308(2) 0.4416(2) 0.0179(6) Uani 1 1 d . . .
C101 C -0.8044(2) 0.2451(2) 0.4693(2) 0.0200(6) Uani 1 1 d . . .
H101 H -0.8341 0.2940 0.4955 0.024 Uiso 1 1 calc R . .
C102 C 0.6130(2) -0.8907(2) 1.1195(3) 0.0257(8) Uani 1 1 d . . .
H102 H 0.6799 -0.9101 1.1117 0.031 Uiso 1 1 calc R . .
C80A C 1.1546(4) -0.0253(3) 0.9484(3) 0.0318(13) Uani 0.807(12) 1 d P A 1
H80A H 1.1946 -0.0847 0.9566 0.038 Uiso 0.807(12) 1 calc PR A 1
H80B H 1.1341 -0.0131 0.8910 0.038 Uiso 0.807(12) 1 calc PR A 1
C81A C 1.2142(4) 0.0389(3) 0.9527(3) 0.0311(12) Uani 0.807(12) 1 d P A 1
H81A H 1.2693 0.0331 0.9093 0.047 Uiso 0.807(12) 1 calc PR A 1
H81B H 1.2358 0.0269 1.0090 0.047 Uiso 0.807(12) 1 calc PR A 1
H81C H 1.1761 0.0982 0.9425 0.047 Uiso 0.807(12) 1 calc PR A 1
C79A C 1.0665(7) -0.0228(6) 1.0145(6) 0.0261(13) Uani 0.807(12) 1 d P A 1
H79A H 1.0270 0.0368 1.0082 0.031 Uiso 0.807(12) 1 calc PR A 1
H79B H 1.0283 -0.0623 1.0045 0.031 Uiso 0.807(12) 1 calc PR A 1
C80B C 1.078(2) 0.0455(17) 0.957(2) 0.054(8) Uani 0.193(12) 1 d P A 2
H80C H 1.0473 0.0597 0.9036 0.065 Uiso 0.193(12) 1 calc PR A 2
H80D H 1.0495 0.0921 0.9903 0.065 Uiso 0.193(12) 1 calc PR A 2
C81B C 1.175(3) 0.043(4) 0.936(3) 0.106(19) Uani 0.193(12) 1 d P A 2
H81D H 1.1848 0.0969 0.8984 0.159 Uiso 0.193(12) 1 calc PR A 2
H81E H 1.2044 -0.0065 0.9070 0.159 Uiso 0.193(12) 1 calc PR A 2
H81F H 1.2042 0.0362 0.9880 0.159 Uiso 0.193(12) 1 calc PR A 2
C79B C 1.059(4) -0.035(3) 1.004(3) 0.0261(13) Uani 0.193(12) 1 d P A 2
H79C H 1.0949 -0.0838 0.9747 0.031 Uiso 0.193(12) 1 calc PR A 2
H79D H 0.9910 -0.0351 1.0091 0.031 Uiso 0.193(12) 1 calc PR A 2
C45A C 0.2378(6) 0.0360(5) 0.6499(5) 0.0364(16) Uani 0.613(8) 1 d P B 3
H45A H 0.2706 0.0554 0.5933 0.044 Uiso 0.613(8) 1 calc PR B 3
H45B H 0.2851 -0.0056 0.6838 0.044 Uiso 0.613(8) 1 calc PR B 3
C46A C 0.1969(6) 0.1123(5) 0.6928(5) 0.049(2) Uani 0.613(8) 1 d P B 3
H46A H 0.1481 0.1529 0.6598 0.058 Uiso 0.613(8) 1 calc PR B 3
H46B H 0.1655 0.0924 0.7500 0.058 Uiso 0.613(8) 1 calc PR B 3
C47A C 0.2693(8) 0.1581(7) 0.7013(6) 0.069(3) Uani 0.613(8) 1 d P B 3
H47A H 0.2399 0.2072 0.7305 0.104 Uiso 0.613(8) 1 calc PR B 3
H47B H 0.2991 0.1795 0.6448 0.104 Uiso 0.613(8) 1 calc PR B 3
H47C H 0.3175 0.1182 0.7343 0.104 Uiso 0.613(8) 1 calc PR B 3
C45B C 0.2655(9) 0.0092(9) 0.6223(7) 0.0364(16) Uani 0.387(8) 1 d P B 4
H45C H 0.2697 0.0494 0.5673 0.044 Uiso 0.387(8) 1 calc PR B 4
H45D H 0.3077 -0.0471 0.6137 0.044 Uiso 0.387(8) 1 calc PR B 4
C46B C 0.3073(15) 0.0451(11) 0.6866(9) 0.085(6) Uani 0.387(8) 1 d P B 4
H46C H 0.2600 0.0486 0.7375 0.102 Uiso 0.387(8) 1 calc PR B 4
H46D H 0.3637 0.0012 0.7044 0.102 Uiso 0.387(8) 1 calc PR B 4
C47B C 0.334(5) 0.125(4) 0.663(2) 0.34(5) Uani 0.387(8) 1 d P B 4
H47D H 0.3520 0.1407 0.7129 0.513 Uiso 0.387(8) 1 calc PR B 4
H47E H 0.2808 0.1694 0.6417 0.513 Uiso 0.387(8) 1 calc PR B 4
H47F H 0.3881 0.1209 0.6189 0.513 Uiso 0.387(8) 1 calc PR B 4
C22A C 0.1394(5) 0.7215(4) 0.5997(4) 0.0318(17) Uani 0.638(11) 1 d P C 5
H22A H 0.1823 0.6925 0.6434 0.038 Uiso 0.638(11) 1 calc PR C 5
H22B H 0.1331 0.6773 0.5677 0.038 Uiso 0.638(11) 1 calc PR C 5
C23A C 0.0398(7) 0.7610(7) 0.6438(6) 0.060(3) Uani 0.638(11) 1 d P C 5
H23A H 0.0133 0.7145 0.6819 0.089 Uiso 0.638(11) 1 calc PR C 5
H23B H -0.0027 0.7895 0.6005 0.089 Uiso 0.638(11) 1 calc PR C 5
H23C H 0.0464 0.8037 0.6767 0.089 Uiso 0.638(11) 1 calc PR C 5
C21A C 0.1811(18) 0.7911(15) 0.5403(14) 0.023(3) Uani 0.638(11) 1 d P C 5
H21A H 0.1735 0.8418 0.5684 0.027 Uiso 0.638(11) 1 calc PR C 5
H21B H 0.2497 0.7690 0.5251 0.027 Uiso 0.638(11) 1 calc PR C 5
C22B C 0.0727(13) 0.7794(9) 0.6103(10) 0.047(4) Uani 0.362(11) 1 d P C 6
H22C H 0.0890 0.7694 0.6691 0.057 Uiso 0.362(11) 1 calc PR C 6
H22D H 0.0261 0.8351 0.6011 0.057 Uiso 0.362(11) 1 calc PR C 6
C23B C 0.0297(9) 0.7083(8) 0.6002(9) 0.045(4) Uani 0.362(11) 1 d P C 6
H23D H -0.0265 0.7056 0.6419 0.068 Uiso 0.362(11) 1 calc PR C 6
H23E H 0.0757 0.6530 0.6092 0.068 Uiso 0.362(11) 1 calc PR C 6
H23F H 0.0112 0.7192 0.5427 0.068 Uiso 0.362(11) 1 calc PR C 6
C21B C 0.166(3) 0.786(3) 0.545(3) 0.035(10) Uani 0.362(11) 1 d P C 6
H21C H 0.2003 0.8267 0.5591 0.042 Uiso 0.362(11) 1 calc PR C 6
H21D H 0.2095 0.7282 0.5462 0.042 Uiso 0.362(11) 1 calc PR C 6
C1S C 0.7433(8) 0.9056(9) 0.0148(10) 0.010(3) Uiso 0.277(18) 1 d PD D 7
C2S C 0.7917(10) 0.9388(11) 0.0565(15) 0.030(6) Uiso 0.277(18) 1 d PD D 7
H2S H 0.8269 0.9802 0.0255 0.037 Uiso 0.277(18) 1 calc PR D 7
C3S C 0.7940(9) 0.9183(9) 0.1364(15) 0.023(4) Uiso 0.277(18) 1 d PD D 7
C4S C 0.7403(8) 0.8532(8) 0.1883(10) 0.008(3) Uiso 0.277(18) 1 d PD D 7
H4S H 0.7390 0.8368 0.2482 0.010 Uiso 0.277(18) 1 calc PR D 7
C5S C 0.6895(10) 0.8171(9) 0.1370(15) 0.022(4) Uiso 0.277(18) 1 d PD D 7
C6S C 0.6937(11) 0.8463(12) 0.0563(13) 0.023(4) Uiso 0.277(18) 1 d PD D 7
H6S H 0.6592 0.8240 0.0240 0.028 Uiso 0.277(18) 1 calc PR D 7
C7S C 0.7425(9) 0.9440(11) -0.0784(8) 0.020(3) Uiso 0.277(18) 1 d PD D 7
H7S1 H 0.7057 0.9146 -0.1043 0.029 Uiso 0.277(18) 1 calc PR D 7
H7S2 H 0.8076 0.9362 -0.1067 0.029 Uiso 0.277(18) 1 calc PR D 7
H7S3 H 0.7136 1.0062 -0.0848 0.029 Uiso 0.277(18) 1 calc PR D 7
C9S C 0.6299(9) 0.7510(8) 0.1890(11) 0.014(3) Uiso 0.277(18) 1 d PD D 7
H9S1 H 0.6361 0.7439 0.2495 0.021 Uiso 0.277(18) 1 calc PR D 7
H9S2 H 0.6530 0.6947 0.1701 0.021 Uiso 0.277(18) 1 calc PR D 7
H9S3 H 0.5631 0.7727 0.1799 0.021 Uiso 0.277(18) 1 calc PR D 7
C8S C 0.8496(9) 0.9588(7) 0.1955(9) 0.006(3) Uiso 0.277(18) 1 d P D 7
H8S1 H 0.8377 0.9324 0.2552 0.009 Uiso 0.277(18) 1 calc PR D 7
H8S2 H 0.8261 1.0219 0.1891 0.009 Uiso 0.277(18) 1 calc PR D 7
H8S3 H 0.9179 0.9463 0.1770 0.009 Uiso 0.277(18) 1 calc PR D 7
C1T C 0.7510(5) 0.8917(5) 0.0327(6) 0.037(2) Uiso 0.723(18) 1 d PD D 8
C2T C 0.7968(4) 0.9337(4) 0.0752(6) 0.0222(17) Uiso 0.723(18) 1 d PD D 8
H2T H 0.8319 0.9752 0.0444 0.027 Uiso 0.723(18) 1 calc PR D 8
C3T C 0.7906(3) 0.9143(3) 0.1636(5) 0.0180(14) Uiso 0.723(18) 1 d PD D 8
C4T C 0.7374(5) 0.8562(4) 0.2088(6) 0.0294(18) Uiso 0.723(18) 1 d PD D 8
H4T H 0.7314 0.8449 0.2691 0.035 Uiso 0.723(18) 1 calc PR D 8
C5T C 0.6911(4) 0.8129(4) 0.1641(5) 0.0244(15) Uiso 0.723(18) 1 d PD D 8
C6T C 0.6989(5) 0.8317(5) 0.0764(6) 0.0281(17) Uiso 0.723(18) 1 d PD D 8
H6T H 0.6684 0.8033 0.0462 0.034 Uiso 0.723(18) 1 calc PR D 8
C7T C 0.7574(6) 0.9110(7) -0.0667(5) 0.0460(19) Uiso 0.723(18) 1 d PD D 8
H7T1 H 0.7976 0.9533 -0.0894 0.069 Uiso 0.723(18) 1 calc PR D 8
H7T2 H 0.6938 0.9347 -0.0839 0.069 Uiso 0.723(18) 1 calc PR D 8
H7T3 H 0.7849 0.8570 -0.0889 0.069 Uiso 0.723(18) 1 calc PR D 8
C8T C 0.8392(6) 0.9580(5) 0.2124(6) 0.039(2) Uiso 0.723(18) 1 d PD D 8
H8T1 H 0.8246 0.9382 0.2734 0.058 Uiso 0.723(18) 1 calc PR D 8
H8T2 H 0.8167 1.0212 0.1990 0.058 Uiso 0.723(18) 1 calc PR D 8
H8T3 H 0.9079 0.9433 0.1965 0.058 Uiso 0.723(18) 1 calc PR D 8
C9T C 0.6347(5) 0.7479(5) 0.2142(6) 0.0382(18) Uiso 0.723(18) 1 d PD D 8
H9T1 H 0.6371 0.7441 0.2751 0.057 Uiso 0.723(18) 1 calc PR D 8
H9T2 H 0.6617 0.6908 0.1982 0.057 Uiso 0.723(18) 1 calc PR D 8
H9T3 H 0.5687 0.7667 0.2021 0.057 Uiso 0.723(18) 1 calc PR D 8
C10S C 0.4350(7) 0.8636(6) 0.3959(7) 0.023(3) Uiso 0.540(10) 1 d P E 9
C11S C 0.4913(4) 0.9233(4) 0.3507(5) 0.0148(14) Uiso 0.540(10) 1 d P E 9
H11S H 0.4963 0.9340 0.2904 0.018 Uiso 0.540(10) 1 calc PR E 9
C12S C 0.5389(4) 0.9661(4) 0.3890(5) 0.0190(15) Uiso 0.540(10) 1 d P E 9
C13S C 0.5323(4) 0.9521(4) 0.4760(5) 0.0199(14) Uiso 0.540(10) 1 d P E 9
H13S H 0.5662 0.9811 0.5024 0.024 Uiso 0.540(10) 1 calc PR E 9
C14S C 0.4771(5) 0.8962(5) 0.5273(5) 0.0239(16) Uiso 0.540(10) 1 d P E 9
C15S C 0.4292(5) 0.8539(6) 0.4844(6) 0.026(2) Uiso 0.540(10) 1 d P E 9
H15S H 0.3907 0.8165 0.5179 0.032 Uiso 0.540(10) 1 calc PR E 9
C16S C 0.3849(6) 0.8192(5) 0.3522(6) 0.0142(19) Uiso 0.540(10) 1 d P E 9
H16A H 0.3497 0.7817 0.3943 0.021 Uiso 0.540(10) 1 calc PR E 9
H16B H 0.4310 0.7839 0.3154 0.021 Uiso 0.540(10) 1 calc PR E 9
H16C H 0.3407 0.8626 0.3176 0.021 Uiso 0.540(10) 1 calc PR E 9
C17S C 0.5999(5) 1.0271(4) 0.3395(5) 0.0262(16) Uiso 0.540(10) 1 d P E 9
H17A H 0.5984 1.0308 0.2785 0.039 Uiso 0.540(10) 1 calc PR E 9
H17B H 0.6653 1.0053 0.3529 0.039 Uiso 0.540(10) 1 calc PR E 9
H17C H 0.5758 1.0849 0.3547 0.039 Uiso 0.540(10) 1 calc PR E 9
C18S C 0.4718(6) 0.8767(6) 0.6243(5) 0.039(2) Uiso 0.540(10) 1 d P E 9
H18C H 0.5080 0.9121 0.6430 0.058 Uiso 0.540(10) 1 calc PR E 9
H18D H 0.4985 0.8150 0.6429 0.058 Uiso 0.540(10) 1 calc PR E 9
H18E H 0.4055 0.8905 0.6490 0.058 Uiso 0.540(10) 1 calc PR E 9
C10T C 0.4372(7) 0.8643(7) 0.4119(8) 0.020(3) Uiso 0.460(10) 1 d P E 10
C11T C 0.4919(7) 0.9258(6) 0.3780(8) 0.034(3) Uiso 0.460(10) 1 d P E 10
H11T H 0.4971 0.9459 0.3184 0.041 Uiso 0.460(10) 1 calc PR E 10
C12T C 0.5373(6) 0.9581(6) 0.4250(8) 0.028(2) Uiso 0.460(10) 1 d P E 10
C13T C 0.5318(6) 0.9271(6) 0.5122(7) 0.029(2) Uiso 0.460(10) 1 d P E 10
H13T H 0.5631 0.9497 0.5470 0.035 Uiso 0.460(10) 1 calc PR E 10
C14T C 0.4794(7) 0.8615(7) 0.5495(7) 0.035(2) Uiso 0.460(10) 1 d P E 10
C15T C 0.4313(6) 0.8315(7) 0.5005(6) 0.023(2) Uiso 0.460(10) 1 d P E 10
H15T H 0.3943 0.7894 0.5251 0.027 Uiso 0.460(10) 1 calc PR E 10
C16T C 0.3862(11) 0.8273(9) 0.3637(10) 0.042(4) Uiso 0.460(10) 1 d P E 10
H16D H 0.3543 0.7846 0.4021 0.063 Uiso 0.460(10) 1 calc PR E 10
H16E H 0.4308 0.7987 0.3209 0.063 Uiso 0.460(10) 1 calc PR E 10
H16F H 0.3389 0.8736 0.3354 0.063 Uiso 0.460(10) 1 calc PR E 10
C17T C 0.5973(8) 1.0252(8) 0.3849(9) 0.053(3) Uiso 0.460(10) 1 d P E 10
H17D H 0.5921 1.0410 0.3238 0.079 Uiso 0.460(10) 1 calc PR E 10
H17E H 0.6637 1.0006 0.3938 0.079 Uiso 0.460(10) 1 calc PR E 10
H17F H 0.5745 1.0772 0.4112 0.079 Uiso 0.460(10) 1 calc PR E 10
C18T C 0.4798(9) 0.8260(9) 0.6430(8) 0.059(3) Uiso 0.460(10) 1 d P E 10
H18F H 0.5180 0.8553 0.6674 0.088 Uiso 0.460(10) 1 calc PR E 10
H18G H 0.5070 0.7634 0.6512 0.088 Uiso 0.460(10) 1 calc PR E 10
H18H H 0.4147 0.8361 0.6714 0.088 Uiso 0.460(10) 1 calc PR E 10
C19S C 0.0245(3) 0.3749(4) 0.6258(3) 0.0594(12) Uani 1 1 d . . .
C20S C 0.0071(4) 0.3140(4) 0.6959(5) 0.0754(17) Uani 1 1 d . . .
H20S H -0.0332 0.2764 0.6929 0.090 Uiso 1 1 calc R . .
C21S C 0.0473(5) 0.3046(4) 0.7735(5) 0.086(2) Uani 1 1 d . . .
C22S C 0.1105(5) 0.3566(4) 0.7719(5) 0.093(3) Uani 1 1 d . . .
H22S H 0.1393 0.3518 0.8217 0.112 Uiso 1 1 calc R . .
C23S C 0.1343(3) 0.4170(3) 0.6993(3) 0.0564(12) Uani 1 1 d . . .
C24S C 0.0877(3) 0.4277(4) 0.6299(3) 0.0593(12) Uani 1 1 d . . .
H24S H 0.0981 0.4721 0.5830 0.071 Uiso 1 1 calc R . .
C25S C -0.0257(4) 0.3893(5) 0.5492(3) 0.0726(16) Uani 1 1 d . . .
H25A H -0.0044 0.4356 0.5065 0.109 Uiso 1 1 calc R . .
H25B H -0.0942 0.4062 0.5651 0.109 Uiso 1 1 calc R . .
H25C H -0.0115 0.3355 0.5256 0.109 Uiso 1 1 calc R . .
C26S C 0.0230(6) 0.2401(6) 0.8505(6) 0.119(3) Uani 1 1 d . . .
H26A H -0.0227 0.2098 0.8381 0.178 Uiso 1 1 calc R . .
H26B H -0.0048 0.2707 0.8981 0.178 Uiso 1 1 calc R . .
H26C H 0.0807 0.1978 0.8656 0.178 Uiso 1 1 calc R . .
C27S C 0.2004(4) 0.4735(4) 0.7036(4) 0.0684(15) Uani 1 1 d . . .
H27A H 0.2258 0.4562 0.7585 0.103 Uiso 1 1 calc R . .
H27B H 0.1662 0.5343 0.6975 0.103 Uiso 1 1 calc R . .
H27C H 0.2527 0.4671 0.6576 0.103 Uiso 1 1 calc R . .
C28S C 0.5667(13) 0.1575(9) 0.6860(9) 0.079(2) Uiso 0.396(5) 1 d PD F 11
C29S C 0.5896(13) 0.1137(10) 0.7678(9) 0.085(3) Uiso 0.396(5) 1 d PD F 11
H29A H 0.6174 0.0534 0.7780 0.102 Uiso 0.396(5) 1 calc PR F 11
C30S C 0.5696(14) 0.1625(10) 0.8323(9) 0.090(3) Uiso 0.396(5) 1 d PD F 11
C31S C 0.5228(15) 0.2478(10) 0.8162(11) 0.092(3) Uiso 0.396(5) 1 d PD F 11
H31A H 0.5026 0.2724 0.8663 0.110 Uiso 0.396(5) 1 calc PR F 11
C32S C 0.4967(14) 0.3096(9) 0.7389(10) 0.080(2) Uiso 0.396(5) 1 d PD F 11
C33S C 0.519(2) 0.2489(10) 0.6780(12) 0.099(2) Uiso 0.396(5) 1 d PD F 11
H33A H 0.4978 0.2736 0.6239 0.119 Uiso 0.396(5) 1 calc PR F 11
C34S C 0.6188(15) 0.0913(12) 0.6249(12) 0.096(3) Uiso 0.396(5) 1 d PD F 11
H34A H 0.6107 0.1187 0.5659 0.144 Uiso 0.396(5) 1 calc PR F 11
H34B H 0.5916 0.0393 0.6393 0.144 Uiso 0.396(5) 1 calc PR F 11
H34C H 0.6865 0.0749 0.6317 0.144 Uiso 0.396(5) 1 calc PR F 11
C35S C 0.575(2) 0.1088(16) 0.9172(12) 0.143(5) Uiso 0.396(5) 1 d PD F 11
H35A H 0.5584 0.1465 0.9602 0.215 Uiso 0.396(5) 1 calc PR F 11
H35B H 0.6390 0.0739 0.9212 0.215 Uiso 0.396(5) 1 calc PR F 11
H35C H 0.5297 0.0702 0.9267 0.215 Uiso 0.396(5) 1 calc PR F 11
C36S C 0.4557(11) 0.4168(8) 0.7481(9) 0.0620(18) Uiso 0.396(5) 1 d PD F 11
H36A H 0.4500 0.4227 0.8079 0.093 Uiso 0.396(5) 1 calc PR F 11
H36B H 0.3934 0.4377 0.7274 0.093 Uiso 0.396(5) 1 calc PR F 11
H36C H 0.5001 0.4512 0.7143 0.093 Uiso 0.396(5) 1 calc PR F 11
C28T C 0.5245(9) 0.1639(7) 0.6690(6) 0.079(2) Uiso 0.604(5) 1 d PD F 12
C29T C 0.5235(9) 0.1060(7) 0.7445(6) 0.085(3) Uiso 0.604(5) 1 d PD F 12
H29T H 0.5279 0.0464 0.7428 0.102 Uiso 0.604(5) 1 calc PR F 12
C30T C 0.5161(9) 0.1313(7) 0.8256(7) 0.090(3) Uiso 0.604(5) 1 d PD F 12
C31T C 0.5008(10) 0.2169(7) 0.8272(7) 0.092(3) Uiso 0.604(5) 1 d PD F 12
H31T H 0.4868 0.2372 0.8799 0.110 Uiso 0.604(5) 1 calc PR F 12
C32T C 0.5057(10) 0.2761(7) 0.7501(7) 0.080(2) Uiso 0.604(5) 1 d PD F 12
C33T C 0.5184(10) 0.2506(6) 0.6720(6) 0.099(2) Uiso 0.604(5) 1 d PD F 12
H33T H 0.5230 0.2918 0.6211 0.119 Uiso 0.604(5) 1 calc PR F 12
C34T C 0.5349(10) 0.1381(6) 0.5826(6) 0.096(3) Uiso 0.604(5) 1 d PRD F 12
H34D H 0.5395 0.0753 0.5896 0.144 Uiso 0.604(5) 1 calc PR F 12
H34E H 0.5923 0.1533 0.5487 0.144 Uiso 0.604(5) 1 calc PR F 12
H34F H 0.4795 0.1689 0.5535 0.144 Uiso 0.604(5) 1 calc PR F 12
C35T C 0.4944(14) 0.0618(11) 0.8934(11) 0.143(5) Uiso 0.604(5) 1 d PD F 12
H35D H 0.5118 0.0066 0.8722 0.215 Uiso 0.604(5) 1 calc PR F 12
H35E H 0.4264 0.0740 0.9130 0.215 Uiso 0.604(5) 1 calc PR F 12
H35F H 0.5303 0.0580 0.9407 0.215 Uiso 0.604(5) 1 calc PR F 12
C36T C 0.4957(7) 0.3775(6) 0.7476(6) 0.0620(18) Uiso 0.604(5) 1 d PD F 12
H36D H 0.4866 0.3892 0.8057 0.093 Uiso 0.604(5) 1 calc PR F 12
H36E H 0.4411 0.4102 0.7183 0.093 Uiso 0.604(5) 1 calc PR F 12
H36F H 0.5534 0.3954 0.7171 0.093 Uiso 0.604(5) 1 calc PR F 12
C37S C 0.7818(6) 0.4816(5) 0.7782(5) 0.092(2) Uani 1 1 d . . .
C38S C 0.6860(7) 0.5242(7) 0.7640(6) 0.109(3) Uani 1 1 d . . .
H38S H 0.6342 0.5054 0.8003 0.131 Uiso 1 1 calc R . .
C39S C 0.6691(5) 0.5957(5) 0.6942(5) 0.0829(18) Uani 1 1 d . . .
C40S C 0.7429(5) 0.6228(5) 0.6467(4) 0.0782(17) Uani 1 1 d . . .
H40S H 0.7310 0.6715 0.6025 0.094 Uiso 1 1 calc R . .
C41S C 0.8360(5) 0.5841(4) 0.6581(4) 0.0744(16) Uani 1 1 d . . .
C42S C 0.8553(6) 0.5126(4) 0.7234(4) 0.0829(18) Uani 1 1 d . . .
H42S H 0.9192 0.4849 0.7307 0.099 Uiso 1 1 calc R . .
C43S C 0.8004(7) 0.4104(4) 0.8442(4) 0.102(3) Uani 1 1 d . . .
H43A H 0.7404 0.3982 0.8753 0.153 Uiso 1 1 calc R . .
H43B H 0.8375 0.4240 0.8831 0.153 Uiso 1 1 calc R . .
H43C H 0.8363 0.3593 0.8203 0.153 Uiso 1 1 calc R . .
C44S C 0.5667(5) 0.6450(6) 0.6918(5) 0.102(3) Uani 1 1 d . . .
H44A H 0.5250 0.6120 0.7318 0.152 Uiso 1 1 calc R . .
H44B H 0.5493 0.6529 0.6343 0.152 Uiso 1 1 calc R . .
H44C H 0.5599 0.7020 0.7077 0.152 Uiso 1 1 calc R . .
C45S C 0.9179(5) 0.6129(5) 0.5996(5) 0.088(2) Uani 1 1 d . . .
H45E H 0.9776 0.5767 0.6178 0.131 Uiso 1 1 calc R . .
H45F H 0.9161 0.6738 0.6014 0.131 Uiso 1 1 calc R . .
H45G H 0.9133 0.6069 0.5414 0.131 Uiso 1 1 calc R . .
C46S C 0.2385(3) 0.3376(3) 0.0159(3) 0.0451(10) Uani 1 1 d D . .
C47S C 0.2527(2) 0.3681(2) 0.0866(2) 0.0320(7) Uani 1 1 d D . .
H47S H 0.2892 0.4114 0.0790 0.038 Uiso 1 1 calc R . .
C48S C 0.2150(2) 0.3366(2) 0.1672(2) 0.0271(6) Uani 1 1 d D . .
C49S C 0.1601(2) 0.27458(19) 0.1783(2) 0.0266(6) Uani 1 1 d D . .
H49S H 0.1350 0.2521 0.2340 0.032 Uiso 1 1 calc R . .
C50S C 0.1412(2) 0.2449(2) 0.1095(2) 0.0308(7) Uani 1 1 d D . .
C51S C 0.1818(3) 0.2774(3) 0.0290(3) 0.0460(10) Uani 1 1 d D . .
H51S H 0.1700 0.2574 -0.0187 0.055 Uiso 1 1 calc R . .
C52S C 0.2831(6) 0.3742(5) -0.0709(3) 0.093(3) Uani 1 1 d D . .
H52A H 0.2678 0.3465 -0.1140 0.140 Uiso 1 1 calc R . .
H52B H 0.3521 0.3627 -0.0714 0.140 Uiso 1 1 calc R . .
H52C H 0.2584 0.4371 -0.0835 0.140 Uiso 1 1 calc R . .
C53S C 0.2322(4) 0.3701(3) 0.2423(3) 0.0471(10) Uani 1 1 d D . .
H53A H 0.2009 0.3408 0.2944 0.071 Uiso 1 1 calc R . .
H53B H 0.2066 0.4329 0.2356 0.071 Uiso 1 1 calc R . .
H53C H 0.3005 0.3585 0.2457 0.071 Uiso 1 1 calc R . .
C54S C 0.0807(3) 0.1780(2) 0.1215(3) 0.0388(8) Uani 1 1 d D . .
H54A H 0.0585 0.1631 0.1819 0.058 Uiso 1 1 calc R . .
H54B H 0.1182 0.1257 0.1007 0.058 Uiso 1 1 calc R . .
H54C H 0.0260 0.2020 0.0895 0.058 Uiso 1 1 calc R . .
C56S C 0.6466(4) 0.6845(4) 0.9175(5) 0.0768(17) Uani 1 1 d . . .
C57S C 0.5542(4) 0.7361(4) 0.9237(4) 0.0716(15) Uani 1 1 d . . .
H57S H 0.5088 0.7164 0.9676 0.086 Uiso 1 1 calc R . .
C58S C 0.5252(4) 0.8136(5) 0.8702(4) 0.0713(15) Uani 1 1 d . . .
C59S C 0.5969(5) 0.8430(5) 0.8051(4) 0.0802(18) Uani 1 1 d . . .
H59S H 0.5816 0.8976 0.7689 0.096 Uiso 1 1 calc R . .
C60S C 0.6860(4) 0.7928(4) 0.7954(3) 0.0660(14) Uani 1 1 d . . .
C61S C 0.7124(4) 0.7162(4) 0.8519(4) 0.0722(16) Uani 1 1 d . . .
H61S H 0.7760 0.6844 0.8462 0.087 Uiso 1 1 calc R . .
C62S C 0.6702(6) 0.6095(6) 0.9769(5) 0.107(3) Uani 1 1 d . . .
H62A H 0.6136 0.5995 1.0157 0.161 Uiso 1 1 calc R . .
H62B H 0.7183 0.6163 1.0094 0.161 Uiso 1 1 calc R . .
H62C H 0.6954 0.5598 0.9476 0.161 Uiso 1 1 calc R . .
C63S C 0.4365(6) 0.8707(6) 0.8764(5) 0.114(3) Uani 1 1 d . . .
H63A H 0.4359 0.9209 0.8303 0.171 Uiso 1 1 calc R . .
H63B H 0.4247 0.8905 0.9312 0.171 Uiso 1 1 calc R . .
H63C H 0.3869 0.8406 0.8720 0.171 Uiso 1 1 calc R . .
C64S C 0.7646(7) 0.8232(6) 0.7244(4) 0.111(3) Uani 1 1 d . . .
H64A H 0.8232 0.7784 0.7267 0.167 Uiso 1 1 calc R . .
H64B H 0.7767 0.8777 0.7339 0.167 Uiso 1 1 calc R . .
H64C H 0.7427 0.8322 0.6684 0.167 Uiso 1 1 calc R . .

loop_
_atom_site_aniso_label
_atom_site_aniso_U_11
_atom_site_aniso_U_22
_atom_site_aniso_U_33
_atom_site_aniso_U_23
_atom_site_aniso_U_13
_atom_site_aniso_U_12
Ni1 0.01152(17) 0.01071(17) 0.02036(19) -0.00188(14) -0.00407(14) -0.00362(13)
Ni2 0.01170(17) 0.01094(17) 0.02039(19) -0.00212(14) -0.00393(14) -0.00414(13)
N1 0.0154(13) 0.0158(13) 0.0229(14) -0.0025(11) -0.0049(11) -0.0075(11)
N2 0.0132(13) 0.0126(12) 0.0202(14) -0.0006(10) -0.0030(10) -0.0038(10)
N3 0.0167(13) 0.0144(13) 0.0277(15) 0.0008(11) -0.0070(11) -0.0053(10)
N4 0.0158(13) 0.0133(12) 0.0226(14) -0.0038(10) -0.0054(10) -0.0039(10)
N5 0.0152(13) 0.0135(12) 0.0212(14) -0.0045(10) -0.0054(11) -0.0049(10)
N6 0.0162(14) 0.0114(13) 0.0299(16) -0.0020(11) -0.0070(12) -0.0028(10)
N7 0.0277(15) 0.0245(15) 0.0262(16) -0.0093(12) 0.0008(12) -0.0093(12)
N8 0.0195(14) 0.0176(13) 0.0232(15) -0.0016(11) -0.0049(11) -0.0113(11)
N9 0.0240(14) 0.0151(13) 0.0220(14) -0.0032(11) -0.0041(11) -0.0090(11)
N10 0.0281(16) 0.0196(14) 0.0299(16) -0.0126(12) 0.0000(13) 0.0001(12)
O1 0.0162(10) 0.0136(10) 0.0312(12) 0.0004(9) -0.0080(9) -0.0038(8)
O2 0.0328(13) 0.0123(10) 0.0364(14) 0.0003(9) -0.0161(11) -0.0067(9)
O3 0.0267(13) 0.0483(17) 0.0280(14) 0.0110(12) -0.0047(11) -0.0031(12)
O4 0.0282(13) 0.0295(13) 0.0226(12) 0.0036(10) -0.0020(10) -0.0032(10)
O5 0.0263(12) 0.0173(11) 0.0287(12) -0.0034(9) -0.0075(10) -0.0087(9)
O6 0.0250(12) 0.0152(10) 0.0314(12) -0.0031(9) -0.0109(10) -0.0070(9)
O7 0.0234(12) 0.0193(12) 0.0222(12) -0.0080(9) -0.0052(10) -0.0003(9)
O8 0.0419(18) 0.056(2) 0.0333(17) -0.0057(14) -0.0032(13) 0.0203(15)
O9 0.105(3) 0.089(3) 0.0345(18) -0.0331(19) -0.0076(19) 0.052(3)
O10 0.0148(11) 0.0164(11) 0.0278(13) -0.0055(9) 0.0008(9) -0.0034(9)
O11 0.0160(11) 0.0186(11) 0.0246(12) -0.0068(9) -0.0043(9) -0.0027(9)
O12 0.0412(16) 0.0327(14) 0.0200(13) -0.0031(11) -0.0055(11) -0.0156(12)
O13 0.0241(13) 0.0215(12) 0.0273(13) -0.0066(10) -0.0050(10) -0.0024(10)
O14 0.076(2) 0.068(2) 0.0408(18) -0.0391(17) -0.0077(16) 0.0159(18)
O15 0.0343(15) 0.0303(14) 0.0378(16) -0.0076(12) -0.0084(12) 0.0096(12)
O16 0.0152(11) 0.0163(11) 0.0265(13) -0.0011(9) -0.0055(9) -0.0041(9)
O17 0.0411(16) 0.0300(14) 0.0209(13) 0.0009(10) -0.0103(11) -0.0148(12)
O18 0.0207(12) 0.0142(11) 0.0246(12) -0.0020(9) -0.0002(9) -0.0067(9)
C1 0.0141(14) 0.0172(15) 0.0302(17) -0.0051(13) -0.0037(12) -0.0059(12)
C2 0.0212(17) 0.0162(15) 0.040(2) -0.0067(14) -0.0008(14) -0.0076(13)
C3 0.0166(16) 0.0212(16) 0.0234(17) -0.0026(13) -0.0029(12) -0.0094(13)
C4 0.0152(15) 0.0163(15) 0.0349(18) -0.0070(13) -0.0027(13) -0.0060(12)
C5 0.0162(15) 0.0146(14) 0.0372(19) -0.0068(13) -0.0030(13) -0.0062(12)
C6 0.0201(16) 0.0170(15) 0.0240(17) -0.0052(12) -0.0019(13) -0.0093(12)
C7 0.0204(16) 0.0237(16) 0.040(2) -0.0121(15) 0.0014(14) -0.0117(13)
C8 0.0232(16) 0.0234(16) 0.039(2) -0.0139(14) 0.0012(14) -0.0147(13)
C9 0.0164(14) 0.0181(14) 0.0248(16) -0.0009(12) -0.0063(12) -0.0087(12)
C10 0.0152(14) 0.0145(14) 0.0219(15) -0.0055(12) -0.0041(12) -0.0056(11)
C11 0.0166(15) 0.0186(15) 0.0209(15) -0.0052(12) -0.0023(12) -0.0060(12)
C12 0.0177(14) 0.0144(13) 0.0211(15) -0.0046(11) -0.0015(12) -0.0074(11)
C13 0.0146(14) 0.0178(14) 0.0228(15) -0.0035(11) -0.0053(11) -0.0073(11)
C14 0.0159(14) 0.0113(13) 0.0208(15) -0.0015(11) -0.0015(11) -0.0033(11)
C15 0.0114(13) 0.0173(14) 0.0183(14) -0.0042(11) 0.0006(11) -0.0069(11)
C16 0.0145(13) 0.0160(14) 0.0224(15) -0.0045(11) -0.0044(11) -0.0041(11)
C17 0.0161(14) 0.0125(13) 0.0230(15) -0.0037(11) -0.0054(11) -0.0033(11)
C18 0.0182(13) 0.0208(14) 0.0277(15) -0.0001(12) -0.0090(11) -0.0023(11)
C19 0.0234(14) 0.0201(14) 0.0335(16) 0.0032(12) -0.0105(12) -0.0025(11)
C20 0.0325(17) 0.0195(14) 0.0397(18) -0.0039(13) -0.0069(14) -0.0011(12)
C24 0.0156(14) 0.0135(13) 0.0184(14) -0.0051(11) -0.0023(11) -0.0059(11)
C25 0.0146(13) 0.0174(13) 0.0267(15) -0.0027(11) -0.0003(11) -0.0061(11)
C26 0.0166(15) 0.0191(15) 0.0313(18) -0.0044(13) -0.0018(13) -0.0106(12)
C27 0.0138(14) 0.0150(14) 0.0288(17) -0.0091(12) -0.0015(12) -0.0047(11)
C28 0.0233(15) 0.0198(14) 0.0284(16) -0.0033(12) -0.0087(12) -0.0016(12)
C29 0.0264(16) 0.0191(14) 0.0250(16) -0.0019(12) -0.0080(12) -0.0049(12)
C30 0.0167(14) 0.0204(15) 0.0199(15) 0.0010(12) -0.0039(11) -0.0012(12)
C31 0.0211(14) 0.0195(14) 0.0269(15) -0.0057(11) -0.0058(12) -0.0017(11)
C32 0.0173(14) 0.0213(14) 0.0278(15) -0.0020(11) -0.0051(11) -0.0044(11)
C33 0.0214(15) 0.0206(16) 0.0236(16) 0.0003(13) -0.0039(12) -0.0003(12)
C34 0.0238(16) 0.0266(17) 0.0176(16) -0.0006(13) -0.0064(12) 0.0025(13)
C35 0.0261(17) 0.0247(17) 0.0191(16) -0.0050(13) -0.0053(13) 0.0053(13)
C36 0.0203(16) 0.0204(15) 0.0238(17) 0.0005(13) -0.0051(12) 0.0020(12)
C37 0.0293(17) 0.0226(16) 0.0179(15) -0.0050(12) -0.0021(12) 0.0030(13)
C38 0.0275(17) 0.0248(16) 0.0218(16) -0.0037(13) -0.0046(13) 0.0038(13)
C39 0.0218(15) 0.0228(16) 0.0165(15) -0.0010(12) -0.0048(12) 0.0036(12)
C40 0.0263(17) 0.0288(17) 0.0169(15) 0.0002(13) -0.0049(13) 0.0009(14)
C41 0.0215(16) 0.0325(19) 0.0240(17) -0.0059(14) -0.0032(13) 0.0064(14)
C42 0.0248(16) 0.0230(16) 0.0190(15) -0.0042(12) -0.0064(12) 0.0042(12)
C43 0.0206(15) 0.0258(17) 0.0188(16) -0.0014(13) -0.0029(12) 0.0014(13)
C44 0.0229(16) 0.0249(16) 0.0170(15) -0.0007(13) -0.0026(12) 0.0030(13)
C48 0.050(2) 0.039(2) 0.033(2) 0.0015(17) -0.0079(18) -0.0162(18)
C49 0.058(3) 0.037(2) 0.044(2) -0.0096(18) 0.000(2) -0.007(2)
C50 0.089(4) 0.047(3) 0.060(3) -0.014(2) 0.001(3) -0.025(3)
C51 0.0232(16) 0.0238(16) 0.0183(15) -0.0043(12) -0.0041(12) 0.0054(12)
C52 0.035(2) 0.036(2) 0.0182(16) -0.0011(14) -0.0091(14) 0.0089(16)
C53 0.0351(19) 0.0304(19) 0.0214(17) -0.0092(14) -0.0053(14) 0.0153(15)
C54 0.0264(17) 0.0242(16) 0.0198(16) -0.0015(13) -0.0107(13) 0.0093(13)
C55 0.040(2) 0.036(2) 0.0157(16) -0.0028(14) -0.0067(14) 0.0151(17)
C56 0.0317(19) 0.037(2) 0.0227(18) -0.0031(15) -0.0035(14) 0.0153(16)
C57 0.0231(16) 0.0204(16) 0.0276(17) -0.0051(13) -0.0065(13) 0.0045(13)
C58 0.057(3) 0.066(3) 0.0243(19) -0.013(2) -0.0164(19) 0.040(2)
C59 0.050(3) 0.049(2) 0.0276(19) -0.0162(17) -0.0159(17) 0.030(2)
C60 0.0241(15) 0.0215(14) 0.0205(14) -0.0017(11) -0.0065(12) 0.0005(12)
C61 0.0262(16) 0.0200(14) 0.0271(16) -0.0052(12) -0.0073(12) 0.0034(12)
C62 0.0142(13) 0.0181(14) 0.0254(15) -0.0054(11) 0.0007(11) -0.0070(11)
C63 0.0190(14) 0.0143(13) 0.0218(14) -0.0059(11) -0.0020(11) -0.0038(11)
C64 0.0155(14) 0.0115(13) 0.0212(16) -0.0038(12) -0.0065(12) -0.0048(11)
C65 0.0134(13) 0.0158(13) 0.0291(16) -0.0069(12) -0.0014(11) -0.0042(11)
C66 0.0155(13) 0.0141(13) 0.0252(15) -0.0057(11) -0.0017(11) -0.0041(11)
C67 0.0177(14) 0.0109(13) 0.0246(16) -0.0052(11) -0.0046(12) -0.0048(11)
C68 0.0107(13) 0.0154(14) 0.0288(17) -0.0074(12) -0.0010(12) -0.0022(11)
C69 0.0185(15) 0.0138(14) 0.0245(16) -0.0050(12) -0.0005(12) -0.0035(12)
C70 0.0165(14) 0.0165(14) 0.0218(15) -0.0017(11) -0.0030(11) -0.0069(11)
C71 0.0140(13) 0.0201(14) 0.0351(18) -0.0128(13) -0.0040(12) -0.0043(11)
C72 0.0152(13) 0.0188(14) 0.0363(18) -0.0113(13) -0.0028(12) -0.0053(11)
C73 0.0173(14) 0.0163(14) 0.0210(15) -0.0063(11) -0.0023(12) -0.0062(11)
C74 0.0159(14) 0.0201(15) 0.0189(14) -0.0045(11) -0.0034(11) -0.0093(11)
C75 0.0200(15) 0.0153(14) 0.0171(14) -0.0015(11) 0.0004(11) -0.0073(11)
C76 0.0170(14) 0.0177(14) 0.0217(15) -0.0056(12) -0.0025(11) -0.0089(12)
C77 0.0165(14) 0.0175(14) 0.0233(15) -0.0029(12) -0.0048(11) -0.0059(11)
C78 0.0161(14) 0.0188(14) 0.0215(15) -0.0045(12) -0.0032(11) -0.0081(11)
C82 0.0253(15) 0.0192(14) 0.0438(19) -0.0059(13) -0.0186(14) -0.0014(12)
C83 0.080(3) 0.0290(18) 0.0310(19) -0.0071(15) -0.0227(19) 0.0100(19)
C84 0.077(4) 0.055(3) 0.045(3) 0.009(2) 0.020(2) 0.018(3)
C85 0.0188(15) 0.0169(14) 0.0200(15) -0.0041(12) -0.0037(12) -0.0086(12)
C86 0.0163(15) 0.0210(16) 0.0246(16) -0.0016(13) -0.0027(12) -0.0084(12)
C87 0.0202(16) 0.0131(14) 0.0270(17) -0.0041(12) -0.0070(13) -0.0053(12)
C88 0.0164(15) 0.0140(14) 0.0296(18) -0.0018(12) -0.0076(13) -0.0063(12)
C89 0.0159(15) 0.0192(15) 0.0333(18) -0.0090(13) 0.0013(13) -0.0078(12)
C90 0.0193(15) 0.0170(14) 0.0348(18) -0.0116(13) -0.0005(13) -0.0051(12)
C91 0.0168(15) 0.0133(14) 0.0291(18) -0.0031(13) -0.0074(13) -0.0066(12)
C92 0.0132(15) 0.0179(16) 0.047(2) -0.0032(14) -0.0043(14) -0.0059(12)
C93 0.0189(16) 0.0128(14) 0.045(2) -0.0042(14) -0.0074(15) -0.0023(12)
C94 0.0158(15) 0.0124(14) 0.048(2) -0.0090(14) -0.0022(14) -0.0041(12)
C95 0.0224(15) 0.0207(15) 0.0277(16) -0.0105(12) 0.0014(12) -0.0114(12)
C96 0.0179(14) 0.0217(15) 0.0289(16) -0.0078(12) 0.0034(12) -0.0105(12)
C97 0.0134(14) 0.0144(14) 0.0264(17) -0.0001(12) -0.0021(12) -0.0056(12)
C98 0.0153(13) 0.0214(14) 0.0237(15) -0.0076(11) -0.0040(11) -0.0071(11)
C99 0.0154(13) 0.0195(14) 0.0243(15) -0.0067(11) -0.0014(11) -0.0061(11)
C100 0.0157(14) 0.0169(14) 0.0222(15) 0.0002(12) -0.0031(12) -0.0082(11)
C101 0.0189(14) 0.0150(13) 0.0278(16) -0.0069(11) -0.0012(11) -0.0055(11)
C102 0.0142(15) 0.0134(15) 0.050(2) -0.0060(14) -0.0043(15) -0.0029(12)
C80A 0.044(3) 0.026(2) 0.026(2) -0.0052(17) -0.0069(18) -0.0066(19)
C81A 0.031(3) 0.030(2) 0.032(2) -0.0003(18) 0.000(2) -0.013(2)
C79A 0.035(3) 0.021(3) 0.028(3) -0.003(2) -0.019(2) -0.008(2)
C80B 0.056(17) 0.039(13) 0.068(18) 0.004(12) -0.012(13) -0.017(11)
C81B 0.06(2) 0.20(5) 0.09(3) -0.03(3) 0.02(2) -0.10(3)
C79B 0.035(3) 0.021(3) 0.028(3) -0.003(2) -0.019(2) -0.008(2)
C45A 0.035(4) 0.049(5) 0.022(4) 0.008(3) -0.004(3) -0.014(3)
C46A 0.068(5) 0.037(4) 0.037(4) 0.001(3) -0.002(3) -0.012(3)
C47A 0.083(7) 0.071(6) 0.048(5) 0.003(4) 0.003(4) -0.023(5)
C45B 0.035(4) 0.049(5) 0.022(4) 0.008(3) -0.004(3) -0.014(3)
C46B 0.136(16) 0.088(11) 0.057(8) 0.020(8) -0.043(9) -0.079(12)
C47B 0.54(10) 0.53(9) 0.12(3) 0.03(4) -0.05(4) -0.50(9)
C22A 0.042(4) 0.030(3) 0.028(3) 0.007(2) -0.013(2) -0.019(3)
C23A 0.067(6) 0.073(6) 0.046(5) -0.015(4) 0.016(4) -0.041(5)
C21A 0.026(5) 0.015(4) 0.028(5) 0.005(3) -0.013(4) -0.005(5)
C22B 0.073(11) 0.030(6) 0.044(8) 0.010(6) -0.024(7) -0.026(7)
C23B 0.032(6) 0.042(7) 0.059(8) 0.009(6) 0.002(5) -0.023(5)
C21B 0.036(16) 0.028(12) 0.049(14) -0.012(10) -0.010(9) -0.013(9)
C19S 0.042(2) 0.076(3) 0.061(3) -0.022(3) 0.001(2) -0.011(2)
C20S 0.052(3) 0.064(3) 0.111(5) 0.003(3) -0.025(3) -0.020(3)
C21S 0.066(4) 0.078(4) 0.111(5) 0.024(4) -0.043(4) -0.024(3)
C22S 0.066(4) 0.086(4) 0.124(6) 0.044(4) -0.051(4) -0.035(3)
C23S 0.041(2) 0.056(3) 0.069(3) -0.002(2) -0.007(2) -0.009(2)
C24S 0.044(2) 0.088(4) 0.050(3) -0.015(2) 0.002(2) -0.026(2)
C25S 0.064(3) 0.113(5) 0.050(3) -0.019(3) -0.002(2) -0.035(3)
C26S 0.101(6) 0.114(6) 0.136(7) 0.063(5) -0.067(5) -0.050(5)
C27S 0.070(3) 0.076(4) 0.063(3) 0.004(3) -0.014(3) -0.033(3)
C37S 0.088(5) 0.084(5) 0.101(5) -0.019(4) 0.022(4) -0.031(4)
C38S 0.123(7) 0.133(7) 0.081(5) -0.042(5) 0.009(5) -0.042(6)
C39S 0.075(4) 0.080(4) 0.098(5) 0.001(4) -0.007(4) -0.039(3)
C40S 0.076(4) 0.090(4) 0.057(3) 0.008(3) -0.013(3) -0.008(3)
C41S 0.080(4) 0.078(4) 0.064(3) -0.002(3) -0.014(3) -0.020(3)
C42S 0.103(5) 0.077(4) 0.067(4) -0.004(3) -0.013(3) -0.020(4)
C43S 0.193(9) 0.056(3) 0.045(3) 0.001(3) 0.014(4) -0.032(4)
C44S 0.078(5) 0.159(8) 0.080(5) -0.032(5) 0.001(4) -0.044(5)
C45S 0.077(4) 0.093(5) 0.086(5) 0.005(4) -0.010(3) -0.023(4)
C46S 0.055(3) 0.052(2) 0.035(2) -0.0104(18) 0.0024(17) -0.029(2)
C47S 0.0259(16) 0.0286(16) 0.0416(19) -0.0019(14) -0.0047(13) -0.0089(13)
C48S 0.0245(15) 0.0205(14) 0.0357(17) -0.0053(12) -0.0112(12) 0.0021(11)
C49S 0.0245(15) 0.0203(14) 0.0304(16) -0.0024(12) -0.0005(12) 0.0008(11)
C50S 0.0238(15) 0.0301(16) 0.0403(18) -0.0123(14) -0.0003(13) -0.0060(13)
C51S 0.053(2) 0.059(3) 0.036(2) -0.0174(18) -0.0018(17) -0.025(2)
C52S 0.135(6) 0.131(6) 0.042(3) -0.017(3) 0.015(3) -0.097(5)
C53S 0.068(3) 0.0342(19) 0.046(2) -0.0051(17) -0.024(2) -0.0140(19)
C54S 0.0302(18) 0.0318(18) 0.056(2) -0.0140(16) -0.0001(16) -0.0078(14)
C56S 0.056(3) 0.080(4) 0.106(5) -0.031(4) -0.024(3) -0.017(3)
C57S 0.059(3) 0.092(4) 0.068(3) -0.012(3) -0.011(3) -0.022(3)
C58S 0.063(3) 0.105(5) 0.051(3) -0.019(3) -0.014(2) -0.017(3)
C59S 0.092(5) 0.088(4) 0.062(3) -0.017(3) -0.031(3) -0.005(4)
C60S 0.075(4) 0.089(4) 0.047(3) -0.025(3) -0.005(2) -0.032(3)
C61S 0.064(3) 0.085(4) 0.066(3) -0.036(3) -0.017(3) 0.014(3)
C62S 0.095(6) 0.138(7) 0.080(5) -0.004(5) -0.014(4) -0.015(5)
C63S 0.107(6) 0.151(8) 0.058(4) -0.021(4) -0.012(4) 0.029(6)
C64S 0.159(8) 0.121(6) 0.050(4) -0.029(4) -0.013(4) -0.010(6)

loop_
_atom_type_symbol
_atom_type_description
_atom_type_scat_dispersion_real
_atom_type_scat_dispersion_imag
_atom_type_scat_source
C C 0.0033 0.0016 'International Tables Vol C Tables 4.2.6.8 and 6.1.1.4'
H H 0.0000 0.0000 'International Tables Vol C Tables 4.2.6.8 and 6.1.1.4'
N N 0.0061 0.0033 'International Tables Vol C Tables 4.2.6.8 and 6.1.1.4'
O O 0.0106 0.0060 'International Tables Vol C Tables 4.2.6.8 and 6.1.1.4'
Ni Ni 0.3393 1.1124 'International Tables Vol C Tables 4.2.6.8 and 6.1.1.4'

loop_
_geom_angle_atom_site_label_1
_geom_angle_atom_site_label_2
_geom_angle_atom_site_label_3
_geom_angle
_geom_angle_site_symmetry_1
_geom_angle_site_symmetry_3
_geom_angle_publ_flag
O13 Ni1 N4 91.38(11) . . ?
O13 Ni1 N6 90.07(12) . . ?
N4 Ni1 N6 91.98(11) . . ?
O13 Ni1 N5 93.73(11) . . ?
N4 Ni1 N5 90.71(11) . . ?
N6 Ni1 N5 175.29(12) . . ?
O13 Ni1 O18 170.26(9) . . ?
N4 Ni1 O18 97.77(10) . . ?
N6 Ni1 O18 86.32(11) . . ?
N5 Ni1 O18 89.48(10) . . ?
O13 Ni1 O16 110.38(10) . . ?
N4 Ni1 O16 158.23(10) . . ?
N6 Ni1 O16 87.54(10) . . ?
N5 Ni1 O16 88.53(10) . . ?
O18 Ni1 O16 60.47(9) . . ?
O7 Ni2 N3 88.38(11) . . ?
O7 Ni2 N1 92.24(11) . . ?
N3 Ni2 N1 91.43(11) . . ?
O7 Ni2 N2 92.64(11) . . ?
N3 Ni2 N2 91.29(11) . . ?
N1 Ni2 N2 174.47(12) . . ?
O7 Ni2 O10 170.79(10) . . ?
N3 Ni2 O10 100.49(11) . . ?
N1 Ni2 O10 85.15(10) . . ?
N2 Ni2 O10 89.62(10) . . ?
O7 Ni2 O11 110.77(10) . . ?
N3 Ni2 O11 160.82(10) . . ?
N1 Ni2 O11 87.11(10) . . ?
N2 Ni2 O11 88.74(10) . . ?
O10 Ni2 O11 60.33(9) . . ?
C1 N1 C5 117.0(3) . . ?
C1 N1 Ni2 120.2(2) . . ?
C5 N1 Ni2 122.7(2) . . ?
C95 N2 C99 116.2(3) . . ?
C95 N2 Ni2 124.9(2) . . ?
C99 N2 Ni2 118.7(2) . . ?
C28 N3 C32 116.9(3) . . ?
C28 N3 Ni2 123.1(2) . . ?
C32 N3 Ni2 120.0(2) . . ?
C59 N4 C60 116.5(3) . . ?
C59 N4 Ni1 121.4(2) . . ?
C60 N4 Ni1 122.1(2) . . ?
C66 N5 C62 117.0(3) . . ?
C66 N5 Ni1 124.8(2) . . ?
C62 N5 Ni1 118.3(2) . . ?
C102 N6 C93 116.7(3) . 1_445 ?
C102 N6 Ni1 120.5(2) . . ?
C93 N6 Ni1 122.8(2) 1_445 . ?
O9 N7 O8 121.6(4) . . ?
O9 N7 O7 118.7(3) . . ?
O8 N7 O7 119.5(3) . . ?
O12 N8 O11 124.0(3) . . ?
O12 N8 O10 120.7(3) . . ?
O11 N8 O10 115.3(3) . . ?
O17 N9 O16 122.5(3) . . ?
O17 N9 O18 121.5(3) . . ?
O16 N9 O18 116.0(3) . . ?
O15 N10 O14 122.7(3) . . ?
O15 N10 O13 120.1(3) . . ?
O14 N10 O13 117.1(3) . . ?
C14 O1 C18 117.2(2) . . ?
C17 O2 C21B 120(2) . . ?
C17 O2 C21A 116.9(10) . . ?
C21B O2 C21A 10(3) . . ?
C40 O3 C45A 116.7(4) . . ?
C40 O3 C45B 124.0(5) . . ?
C45A O3 C45B 28.3(5) . . ?
C43 O4 C48 114.9(3) . . ?
C75 O5 C79A 118.4(4) . . ?
C75 O5 C79B 109.6(15) . . ?
C79A O5 C79B 9.6(16) . . ?
C78 O6 C82 117.2(2) . . ?
N7 O7 Ni2 121.2(2) . . ?
N8 O10 Ni2 92.65(19) . . ?
N8 O11 Ni2 91.68(18) . . ?
N10 O13 Ni1 121.7(2) . . ?
N9 O16 Ni1 90.53(18) . . ?
N9 O18 Ni1 93.04(19) . . ?
N1 C1 C2 123.1(3) . . ?
C1 C2 C3 120.4(3) . . ?
C4 C3 C2 115.7(3) . . ?
C4 C3 C6 122.2(3) . . ?
C2 C3 C6 122.1(3) . . ?
C5 C4 C3 120.4(3) . . ?
N1 C5 C4 123.4(3) . . ?
C7 C6 C11 118.5(3) . . ?
C7 C6 C3 120.0(3) . . ?
C11 C6 C3 121.6(3) . . ?
C6 C7 C8 120.3(3) . . ?
C9 C8 C7 121.0(3) . . ?
C8 C9 C10 118.7(3) . . ?
C8 C9 C12 119.3(3) . . ?
C10 C9 C12 121.9(3) . . ?
C9 C10 C11 120.6(3) . . ?
C6 C11 C10 120.8(3) . . ?
C17 C12 C13 119.3(3) . . ?
C17 C12 C9 121.5(3) . . ?
C13 C12 C9 119.0(3) . . ?
C14 C13 C12 120.9(3) . . ?
O1 C14 C13 123.6(3) . . ?
O1 C14 C15 116.4(3) . . ?
C13 C14 C15 120.0(3) . . ?
C16 C15 C14 118.5(3) . . ?
C16 C15 C24 119.2(3) . . ?
C14 C15 C24 122.3(3) . . ?
C17 C16 C15 121.7(3) . . ?
O2 C17 C16 122.9(3) . . ?
O2 C17 C12 117.6(3) . . ?
C16 C17 C12 119.4(3) . . ?
O1 C18 C19 106.9(2) . . ?
C18 C19 C20 114.8(3) . . ?
C25 C24 C27 118.4(3) . . ?
C25 C24 C15 121.0(3) . . ?
C27 C24 C15 120.5(3) . . ?
C101 C25 C24 121.4(3) 1_665 . ?
C100 C26 C27 120.7(3) 1_665 . ?
C24 C27 C26 120.5(3) . . ?
N3 C28 C29 123.6(3) . . ?
C28 C29 C30 119.8(3) . . ?
C31 C30 C29 116.2(3) . . ?
C31 C30 C33 121.5(3) . . ?
C29 C30 C33 122.3(3) . . ?
C32 C31 C30 120.4(3) . . ?
N3 C32 C31 123.1(3) . . ?
C34 C33 C38 118.2(3) . . ?
C34 C33 C30 119.8(3) . . ?
C38 C33 C30 122.0(3) . . ?
C35 C34 C33 121.4(3) . . ?
C34 C35 C36 120.7(3) . . ?
C35 C36 C37 118.3(3) . . ?
C35 C36 C39 122.1(3) . . ?
C37 C36 C39 119.6(3) . . ?
C38 C37 C36 120.5(3) . . ?
C37 C38 C33 120.9(3) . . ?
C44 C39 C40 118.0(3) . . ?
C44 C39 C36 119.3(3) . . ?
C40 C39 C36 122.7(3) . . ?
O3 C40 C41 121.2(3) . . ?
O3 C40 C39 118.6(3) . . ?
C41 C40 C39 120.2(3) . . ?
C40 C41 C42 121.7(3) . . ?
C43 C42 C41 117.9(3) . . ?
C43 C42 C51 122.6(3) . . ?
C41 C42 C51 119.5(3) . . ?
C44 C43 O4 119.3(3) . . ?
C44 C43 C42 120.2(3) . . ?
O4 C43 C42 120.3(3) . . ?
C43 C44 C39 122.0(3) . . ?
O4 C48 C49 112.3(4) . . ?
C50 C49 C48 110.5(4) . . ?
C52 C51 C56 118.4(3) . . ?
C52 C51 C42 121.0(3) . . ?
C56 C51 C42 120.6(3) . . ?
C51 C52 C53 121.8(3) . . ?
C52 C53 C54 120.0(3) . . ?
C55 C54 C53 118.3(3) . . ?
C55 C54 C57 120.8(3) . . ?
C53 C54 C57 120.9(3) . . ?
C54 C55 C56 120.9(3) . . ?
C55 C56 C51 120.6(4) . . ?
C61 C57 C58 116.1(3) . . ?
C61 C57 C54 122.1(3) . . ?
C58 C57 C54 121.8(3) . . ?
C57 C58 C59 120.7(4) . . ?
N4 C59 C58 122.7(4) . . ?
N4 C60 C61 123.6(3) . . ?
C57 C61 C60 120.3(3) . . ?
N5 C62 C63 123.5(3) . . ?
C62 C63 C64 120.4(3) . . ?
C63 C64 C65 116.3(3) . . ?
C63 C64 C67 121.2(3) . . ?
C65 C64 C67 122.5(3) . . ?
C66 C65 C64 119.3(3) . . ?
N5 C66 C65 123.5(3) . . ?
C72 C67 C68 118.3(3) . . ?
C72 C67 C64 121.1(3) . . ?
C68 C67 C64 120.6(3) . . ?
C69 C68 C67 120.6(3) . . ?
C68 C69 C70 121.5(3) . . ?
C71 C70 C69 117.9(3) . . ?
C71 C70 C73 122.3(3) . . ?
C69 C70 C73 119.7(3) . . ?
C70 C71 C72 121.2(3) . . ?
C71 C72 C67 120.6(3) . . ?
C74 C73 C78 118.8(3) . . ?
C74 C73 C70 118.7(3) . . ?
C78 C73 C70 122.5(3) . . ?
C73 C74 C75 121.6(3) . . ?
O5 C75 C74 121.9(3) . . ?
O5 C75 C76 118.2(3) . . ?
C74 C75 C76 119.8(3) . . ?
C77 C76 C75 118.9(3) . . ?
C77 C76 C85 119.3(3) . . ?
C75 C76 C85 121.7(3) . . ?
C76 C77 C78 121.5(3) . . ?
O6 C78 C77 122.1(3) . . ?
O6 C78 C73 118.5(3) . . ?
C77 C78 C73 119.3(3) . . ?
O6 C82 C83 113.6(3) . . ?
C82 C83 C84 110.9(4) . . ?
C86 C85 C90 118.4(3) . . ?
C86 C85 C76 122.0(3) . . ?
C90 C85 C76 119.6(3) . . ?
C87 C86 C85 120.7(3) . . ?
C86 C87 C88 121.1(3) . . ?
C87 C88 C89 118.5(3) . . ?
C87 C88 C91 121.1(3) . . ?
C89 C88 C91 120.4(3) . . ?
C90 C89 C88 120.1(3) . . ?
C89 C90 C85 121.3(3) . . ?
C92 C91 C94 117.1(3) . . ?
C92 C91 C88 121.1(3) . . ?
C94 C91 C88 121.7(3) . . ?
C93 C92 C91 119.6(3) . . ?
N6 C93 C92 123.8(3) 1_665 . ?
C102 C94 C91 119.8(3) 1_665 . ?
N2 C95 C96 123.7(3) . . ?
C97 C96 C95 120.3(3) . . ?
C96 C97 C98 116.6(3) . . ?
C96 C97 C100 123.6(3) . . ?
C98 C97 C100 119.8(3) . . ?
C99 C98 C97 119.7(3) . . ?
N2 C99 C98 123.5(3) . . ?
C26 C100 C101 118.6(3) 1_445 . ?
C26 C100 C97 120.7(3) 1_445 . ?
C101 C100 C97 120.6(3) . . ?
C25 C101 C100 120.3(3) 1_445 . ?
N6 C102 C94 123.0(3) . 1_445 ?
C81A C80A C79A 114.1(4) . . ?
O5 C79A C80A 110.7(6) . . ?
C81B C80B C79B 112(4) . . ?
C80B C79B O5 108(2) . . ?
O3 C45A C46A 111.1(7) . . ?
C47A C46A C45A 111.9(8) . . ?
O3 C45B C46B 120.0(11) . . ?
C47B C46B C45B 120.1(18) . . ?
C21A C22A C23A 110.6(11) . . ?
O2 C21A C22A 109.7(18) . . ?
C23B C22B C21B 112(2) . . ?
O2 C21B C22B 105(3) . . ?
C2S C1S C6S 120.0(16) . . ?
C2S C1S C7S 115.4(13) . . ?
C6S C1S C7S 124.4(13) . . ?
C3S C2S C1S 123.4(18) . . ?
C2S C3S C4S 120.6(15) . . ?
C2S C3S C8S 127.1(15) . . ?
C4S C3S C8S 112.3(14) . . ?
C5S C4S C3S 113.1(14) . . ?
C6S C5S C4S 118.2(14) . . ?
C6S C5S C9S 126.8(15) . . ?
C4S C5S C9S 114.9(15) . . ?
C5S C6S C1S 124.7(16) . . ?
C6T C1T C2T 121.1(7) . . ?
C6T C1T C7T 118.1(7) . . ?
C2T C1T C7T 120.7(7) . . ?
C1T C2T C3T 119.3(6) . . ?
C4T C3T C2T 120.6(6) . . ?
C4T C3T C8T 118.2(6) . . ?
C2T C3T C8T 121.2(6) . . ?
C3T C4T C5T 119.5(7) . . ?
C6T C5T C4T 119.4(6) . . ?
C6T C5T C9T 121.7(6) . . ?
C4T C5T C9T 119.0(6) . . ?
C5T C6T C1T 120.1(6) . . ?
C15S C10S C11S 114.1(9) . . ?
C15S C10S C16S 123.7(8) . . ?
C11S C10S C16S 122.1(9) . . ?
C12S C11S C10S 124.0(8) . . ?
C11S C12S C13S 119.1(6) . . ?
C11S C12S C17S 122.8(7) . . ?
C13S C12S C17S 118.1(6) . . ?
C12S C13S C14S 122.0(6) . . ?
C13S C14S C15S 116.5(7) . . ?
C13S C14S C18S 123.0(7) . . ?
C15S C14S C18S 120.5(7) . . ?
C10S C15S C14S 124.3(8) . . ?
C11T C10T C15T 119.1(11) . . ?
C11T C10T C16T 125.4(12) . . ?
C15T C10T C16T 115.5(10) . . ?
C12T C11T C10T 123.2(11) . . ?
C11T C12T C13T 118.6(9) . . ?
C11T C12T C17T 121.4(11) . . ?
C13T C12T C17T 120.0(10) . . ?
C12T C13T C14T 120.2(9) . . ?
C15T C14T C13T 120.1(10) . . ?
C15T C14T C18T 121.3(10) . . ?
C13T C14T C18T 118.6(9) . . ?
C14T C15T C10T 118.8(9) . . ?
C20S C19S C24S 118.0(5) . . ?
C20S C19S C25S 121.6(5) . . ?
C24S C19S C25S 120.3(5) . . ?
C19S C20S C21S 122.7(5) . . ?
C22S C21S C20S 115.9(6) . . ?
C22S C21S C26S 122.6(6) . . ?
C20S C21S C26S 121.4(6) . . ?
C21S C22S C23S 122.9(6) . . ?
C24S C23S C22S 118.1(5) . . ?
C24S C23S C27S 121.8(5) . . ?
C22S C23S C27S 119.8(5) . . ?
C23S C24S C19S 122.0(5) . . ?
C29S C28S C33S 117.2(11) . . ?
C29S C28S C34S 104.3(12) . . ?
C33S C28S C34S 137.6(13) . . ?
C30S C29S C28S 117.3(12) . . ?
C31S C30S C29S 119.3(13) . . ?
C31S C30S C35S 124.8(16) . . ?
C29S C30S C35S 113.0(15) . . ?
C30S C31S C32S 134.4(14) . . ?
C31S C32S C33S 99.4(11) . . ?
C31S C32S C36S 117.3(11) . . ?
C33S C32S C36S 143.3(12) . . ?
C28S C33S C32S 131.4(14) . . ?
C29T C28T C33T 118.2(8) . . ?
C29T C28T C34T 123.8(8) . . ?
C33T C28T C34T 118.0(8) . . ?
C28T C29T C30T 123.1(10) . . ?
C31T C30T C29T 117.4(10) . . ?
C31T C30T C35T 128.6(12) . . ?
C29T C30T C35T 110.4(11) . . ?
C30T C31T C32T 119.4(10) . . ?
C33T C32T C31T 122.5(9) . . ?
C33T C32T C36T 115.5(8) . . ?
C31T C32T C36T 122.0(9) . . ?
C32T C33T C28T 118.9(8) . . ?
C42S C37S C43S 121.3(8) . . ?
C42S C37S C38S 117.9(8) . . ?
C43S C37S C38S 120.8(8) . . ?
C37S C38S C39S 119.5(8) . . ?
C40S C39S C38S 118.9(7) . . ?
C40S C39S C44S 124.4(7) . . ?
C38S C39S C44S 115.7(7) . . ?
C39S C40S C41S 123.6(6) . . ?
C40S C41S C42S 119.2(6) . . ?
C40S C41S C45S 122.2(6) . . ?
C42S C41S C45S 118.5(6) . . ?
C37S C42S C41S 120.9(7) . . ?
C51S C46S C47S 117.8(3) . . ?
C51S C46S C52S 123.7(4) . . ?
C47S C46S C52S 118.5(4) . . ?
C48S C47S C46S 121.2(3) . . ?
C47S C48S C49S 119.5(3) . . ?
C47S C48S C53S 120.0(3) . . ?
C49S C48S C53S 120.5(3) . . ?
C50S C49S C48S 121.2(3) . . ?
C49S C50S C51S 117.6(3) . . ?
C49S C50S C54S 121.2(3) . . ?
C51S C50S C54S 121.2(3) . . ?
C46S C51S C50S 122.7(3) . . ?
C62S C56S C57S 120.1(7) . . ?
C62S C56S C61S 123.5(6) . . ?
C57S C56S C61S 116.3(6) . . ?
C58S C57S C56S 124.3(6) . . ?
C57S C58S C63S 127.0(7) . . ?
C57S C58S C59S 116.5(6) . . ?
C63S C58S C59S 116.2(7) . . ?
C60S C59S C58S 120.5(6) . . ?
C59S C60S C61S 120.7(6) . . ?
C59S C60S C64S 121.3(6) . . ?
C61S C60S C64S 117.8(6) . . ?
C60S C61S C56S 121.5(5) . . ?

loop_
_geom_bond_atom_site_label_1
_geom_bond_atom_site_label_2
_geom_bond_distance
_geom_bond_site_symmetry_2
_geom_bond_publ_flag
Ni1 O13 2.028(3) . ?
Ni1 N4 2.067(3) . ?
Ni1 N6 2.079(3) . ?
Ni1 N5 2.090(3) . ?
Ni1 O18 2.119(3) . ?
Ni1 O16 2.178(2) . ?
Ni2 O7 2.036(3) . ?
Ni2 N3 2.072(3) . ?
Ni2 N1 2.078(3) . ?
Ni2 N2 2.105(3) . ?
Ni2 O10 2.120(3) . ?
Ni2 O11 2.163(2) . ?
N1 C1 1.335(4) . ?
N1 C5 1.339(4) . ?
N2 C95 1.344(4) . ?
N2 C99 1.350(4) . ?
N3 C28 1.338(5) . ?
N3 C32 1.348(4) . ?
N4 C59 1.331(5) . ?
N4 C60 1.342(4) . ?
N5 C66 1.340(4) . ?
N5 C62 1.348(4) . ?
N6 C102 1.347(4) . ?
N6 C93 1.351(4) 1_445 ?
N7 O9 1.212(5) . ?
N7 O8 1.213(4) . ?
N7 O7 1.297(4) . ?
N8 O12 1.223(4) . ?
N8 O11 1.256(4) . ?
N8 O10 1.292(4) . ?
N9 O17 1.227(4) . ?
N9 O16 1.273(4) . ?
N9 O18 1.280(4) . ?
N10 O15 1.209(4) . ?
N10 O14 1.228(4) . ?
N10 O13 1.292(4) . ?
O1 C14 1.365(4) . ?
O1 C18 1.443(3) . ?
O2 C17 1.362(4) . ?
O2 C21B 1.42(4) . ?
O2 C21A 1.45(2) . ?
O3 C40 1.369(4) . ?
O3 C45A 1.371(9) . ?
O3 C45B 1.462(12) . ?
O4 C43 1.389(4) . ?
O4 C48 1.427(5) . ?
O5 C75 1.388(4) . ?
O5 C79A 1.417(8) . ?
O5 C79B 1.63(4) . ?
O6 C78 1.378(4) . ?
O6 C82 1.444(4) . ?
C1 C2 1.389(5) . ?
C2 C3 1.397(5) . ?
C3 C4 1.396(5) . ?
C3 C6 1.473(5) . ?
C4 C5 1.381(5) . ?
C6 C7 1.396(5) . ?
C6 C11 1.397(5) . ?
C7 C8 1.404(5) . ?
C8 C9 1.386(5) . ?
C9 C10 1.392(5) . ?
C9 C12 1.488(4) . ?
C10 C11 1.401(5) . ?
C12 C17 1.401(4) . ?
C12 C13 1.402(4) . ?
C13 C14 1.396(4) . ?
C14 C15 1.405(4) . ?
C15 C16 1.402(4) . ?
C15 C24 1.481(4) . ?
C16 C17 1.395(4) . ?
C18 C19 1.512(4) . ?
C19 C20 1.525(5) . ?
C24 C25 1.397(4) . ?
C24 C27 1.398(4) . ?
C25 C101 1.386(4) 1_665 ?
C26 C100 1.394(5) 1_665 ?
C26 C27 1.402(4) . ?
C28 C29 1.384(5) . ?
C29 C30 1.399(5) . ?
C30 C31 1.398(4) . ?
C30 C33 1.477(5) . ?
C31 C32 1.375(4) . ?
C33 C34 1.393(5) . ?
C33 C38 1.395(5) . ?
C34 C35 1.385(5) . ?
C35 C36 1.393(5) . ?
C36 C37 1.410(5) . ?
C36 C39 1.489(4) . ?
C37 C38 1.390(5) . ?
C39 C44 1.397(5) . ?
C39 C40 1.399(5) . ?
C40 C41 1.393(5) . ?
C41 C42 1.403(5) . ?
C42 C43 1.401(5) . ?
C42 C51 1.491(5) . ?
C43 C44 1.386(5) . ?
C48 C49 1.518(6) . ?
C49 C50 1.513(7) . ?
C51 C52 1.376(5) . ?
C51 C56 1.394(5) . ?
C52 C53 1.386(5) . ?
C53 C54 1.406(5) . ?
C54 C55 1.386(5) . ?
C54 C57 1.489(5) . ?
C55 C56 1.393(5) . ?
C57 C61 1.376(5) . ?
C57 C58 1.384(5) . ?
C58 C59 1.395(5) . ?
C60 C61 1.384(4) . ?
C62 C63 1.370(4) . ?
C63 C64 1.398(5) . ?
C64 C65 1.413(4) . ?
C64 C67 1.481(4) . ?
C65 C66 1.389(4) . ?
C67 C72 1.398(4) . ?
C67 C68 1.408(4) . ?
C68 C69 1.375(5) . ?
C69 C70 1.405(5) . ?
C70 C71 1.392(4) . ?
C70 C73 1.500(4) . ?
C71 C72 1.393(4) . ?
C73 C74 1.388(4) . ?
C73 C78 1.412(4) . ?
C74 C75 1.392(4) . ?
C75 C76 1.398(5) . ?
C76 C77 1.392(4) . ?
C76 C85 1.483(4) . ?
C77 C78 1.395(5) . ?
C82 C83 1.489(6) . ?
C83 C84 1.550(8) . ?
C85 C86 1.394(5) . ?
C85 C90 1.403(5) . ?
C86 C87 1.381(5) . ?
C87 C88 1.400(5) . ?
C88 C89 1.404(5) . ?
C88 C91 1.496(4) . ?
C89 C90 1.381(5) . ?
C91 C92 1.389(5) . ?
C91 C94 1.399(5) . ?
C92 C93 1.378(5) . ?
C93 N6 1.351(5) 1_665 ?
C94 C102 1.388(5) 1_665 ?
C95 C96 1.387(5) . ?
C96 C97 1.380(5) . ?
C97 C98 1.401(5) . ?
C97 C100 1.479(5) . ?
C98 C99 1.389(4) . ?
C100 C26 1.394(5) 1_445 ?
C100 C101 1.409(4) . ?
C101 C25 1.386(4) 1_445 ?
C102 C94 1.388(5) 1_445 ?
C80A C81A 1.517(7) . ?
C80A C79A 1.536(12) . ?
C80B C81B 1.40(4) . ?
C80B C79B 1.43(5) . ?
C45A C46A 1.489(12) . ?
C46A C47A 1.463(14) . ?
C45B C46B 1.552(18) . ?
C46B C47B 1.39(4) . ?
C22A C21A 1.50(3) . ?
C22A C23A 1.566(12) . ?
C22B C23B 1.476(17) . ?
C22B C21B 1.60(5) . ?
C1S C2S 1.31(2) . ?
C1S C6S 1.34(2) . ?
C1S C7S 1.510(19) . ?
C2S C3S 1.27(3) . ?
C3S C4S 1.49(2) . ?
C3S C8S 1.66(2) . ?
C4S C5S 1.47(2) . ?
C5S C6S 1.29(2) . ?
C5S C9S 1.56(2) . ?
C1T C6T 1.381(10) . ?
C1T C2T 1.389(10) . ?
C1T C7T 1.567(10) . ?
C2T C3T 1.393(9) . ?
C3T C4T 1.377(9) . ?
C3T C8T 1.505(10) . ?
C4T C5T 1.432(9) . ?
C5T C6T 1.381(9) . ?
C5T C9T 1.508(9) . ?
C10S C15S 1.402(13) . ?
C10S C11S 1.424(12) . ?
C10S C16S 1.471(13) . ?
C11S C12S 1.372(9) . ?
C12S C13S 1.373(9) . ?
C12S C17S 1.504(9) . ?
C13S C14S 1.405(10) . ?
C14S C15S 1.417(10) . ?
C14S C18S 1.530(11) . ?
C10T C11T 1.388(15) . ?
C10T C15T 1.420(15) . ?
C10T C16T 1.451(17) . ?
C11T C12T 1.333(15) . ?
C12T C13T 1.395(14) . ?
C12T C17T 1.528(15) . ?
C13T C14T 1.427(13) . ?
C14T C15T 1.361(13) . ?
C14T C18T 1.507(16) . ?
C19S C20S 1.372(8) . ?
C19S C24S 1.411(7) . ?
C19S C25S 1.492(8) . ?
C20S C21S 1.436(9) . ?
C21S C22S 1.380(8) . ?
C21S C26S 1.504(9) . ?
C22S C23S 1.416(8) . ?
C23S C24S 1.366(7) . ?
C23S C27S 1.492(7) . ?
C28S C29S 1.419(13) . ?
C28S C33S 1.461(14) . ?
C28S C34S 1.581(14) . ?
C29S C30S 1.385(13) . ?
C30S C31S 1.372(15) . ?
C30S C35S 1.469(16) . ?
C31S C32S 1.472(14) . ?
C32S C33S 1.474(13) . ?
C32S C36S 1.715(14) . ?
C28T C29T 1.378(11) . ?
C28T C33T 1.386(11) . ?
C28T C34T 1.515(11) . ?
C29T C30T 1.433(12) . ?
C30T C31T 1.346(12) . ?
C30T C35T 1.452(14) . ?
C31T C32T 1.410(11) . ?
C32T C33T 1.379(10) . ?
C32T C36T 1.595(11) . ?
C37S C42S 1.400(10) . ?
C37S C43S 1.405(10) . ?
C37S C38S 1.438(13) . ?
C38S C39S 1.444(12) . ?
C39S C40S 1.329(9) . ?
C39S C44S 1.523(11) . ?
C40S C41S 1.381(9) . ?
C41S C42S 1.401(9) . ?
C41S C45S 1.505(9) . ?
C46S C51S 1.381(5) . ?
C46S C47S 1.396(5) . ?
C46S C52S 1.516(6) . ?
C47S C48S 1.377(5) . ?
C48S C49S 1.389(4) . ?
C48S C53S 1.504(5) . ?
C49S C50S 1.388(5) . ?
C50S C51S 1.394(5) . ?
C50S C54S 1.512(5) . ?
C56S C62S 1.391(11) . ?
C56S C57S 1.409(9) . ?
C56S C61S 1.413(10) . ?
C57S C58S 1.381(9) . ?
C58S C63S 1.404(9) . ?
C58S C59S 1.452(9) . ?
C59S C60S 1.365(9) . ?
C60S C61S 1.390(9) . ?
C60S C64S 1.579(10) . ?

loop_
_geom_torsion_atom_site_label_1
_geom_torsion_atom_site_label_2
_geom_torsion_atom_site_label_3
_geom_torsion_atom_site_label_4
_geom_torsion
_geom_torsion_site_symmetry_1
_geom_torsion_site_symmetry_2
_geom_torsion_site_symmetry_3
_geom_torsion_site_symmetry_4
_geom_torsion_publ_flag
O7 Ni2 N1 C1 -54.8(3) . . . . ?
N3 Ni2 N1 C1 -143.2(3) . . . . ?
N2 Ni2 N1 C1 97.3(12) . . . . ?
O10 Ni2 N1 C1 116.4(3) . . . . ?
O11 Ni2 N1 C1 55.9(3) . . . . ?
O7 Ni2 N1 C5 129.8(3) . . . . ?
N3 Ni2 N1 C5 41.4(3) . . . . ?
N2 Ni2 N1 C5 -78.1(12) . . . . ?
O10 Ni2 N1 C5 -59.0(3) . . . . ?
O11 Ni2 N1 C5 -119.5(3) . . . . ?
O7 Ni2 N2 C95 4.6(3) . . . . ?
N3 Ni2 N2 C95 93.0(3) . . . . ?
N1 Ni2 N2 C95 -147.5(11) . . . . ?
O10 Ni2 N2 C95 -166.5(3) . . . . ?
O11 Ni2 N2 C95 -106.2(3) . . . . ?
O7 Ni2 N2 C99 -169.6(2) . . . . ?
N3 Ni2 N2 C99 -81.1(2) . . . . ?
N1 Ni2 N2 C99 38.3(13) . . . . ?
O10 Ni2 N2 C99 19.3(2) . . . . ?
O11 Ni2 N2 C99 79.7(2) . . . . ?
O7 Ni2 N3 C28 -34.1(3) . . . . ?
N1 Ni2 N3 C28 58.1(3) . . . . ?
N2 Ni2 N3 C28 -126.7(3) . . . . ?
O10 Ni2 N3 C28 143.4(3) . . . . ?
O11 Ni2 N3 C28 143.4(3) . . . . ?
O7 Ni2 N3 C32 143.9(2) . . . . ?
N1 Ni2 N3 C32 -123.9(3) . . . . ?
N2 Ni2 N3 C32 51.3(3) . . . . ?
O10 Ni2 N3 C32 -38.5(3) . . . . ?
O11 Ni2 N3 C32 -38.6(5) . . . . ?
O13 Ni1 N4 C59 9.9(3) . . . . ?
N6 Ni1 N4 C59 -80.2(3) . . . . ?
N5 Ni1 N4 C59 103.7(3) . . . . ?
O18 Ni1 N4 C59 -166.8(3) . . . . ?
O16 Ni1 N4 C59 -168.5(3) . . . . ?
O13 Ni1 N4 C60 -172.0(3) . . . . ?
N6 Ni1 N4 C60 97.8(3) . . . . ?
N5 Ni1 N4 C60 -78.3(3) . . . . ?
O18 Ni1 N4 C60 11.3(3) . . . . ?
O16 Ni1 N4 C60 9.5(4) . . . . ?
O13 Ni1 N5 C66 -26.0(3) . . . . ?
N4 Ni1 N5 C66 -117.5(3) . . . . ?
N6 Ni1 N5 C66 117.7(14) . . . . ?
O18 Ni1 N5 C66 144.8(3) . . . . ?
O16 Ni1 N5 C66 84.3(3) . . . . ?
O13 Ni1 N5 C62 154.4(2) . . . . ?
N4 Ni1 N5 C62 63.0(2) . . . . ?
N6 Ni1 N5 C62 -61.8(15) . . . . ?
O18 Ni1 N5 C62 -34.8(2) . . . . ?
O16 Ni1 N5 C62 -95.3(2) . . . . ?
O13 Ni1 N6 C102 59.2(3) . . . . ?
N4 Ni1 N6 C102 150.6(3) . . . . ?
N5 Ni1 N6 C102 -84.7(15) . . . . ?
O18 Ni1 N6 C102 -111.8(3) . . . . ?
O16 Ni1 N6 C102 -51.2(3) . . . . ?
O13 Ni1 N6 C93 -122.5(3) . . . 1_445 ?
N4 Ni1 N6 C93 -31.2(3) . . . 1_445 ?
N5 Ni1 N6 C93 93.6(14) . . . 1_445 ?
O18 Ni1 N6 C93 66.5(3) . . . 1_445 ?
O16 Ni1 N6 C93 127.1(3) . . . 1_445 ?
O9 N7 O7 Ni2 175.7(4) . . . . ?
O8 N7 O7 Ni2 1.0(5) . . . . ?
N3 Ni2 O7 N7 -177.2(3) . . . . ?
N1 Ni2 O7 N7 91.4(3) . . . . ?
N2 Ni2 O7 N7 -86.0(3) . . . . ?
O10 Ni2 O7 N7 18.1(8) . . . . ?
O11 Ni2 O7 N7 3.7(3) . . . . ?
O12 N8 O10 Ni2 -176.8(3) . . . . ?
O11 N8 O10 Ni2 3.0(3) . . . . ?
O7 Ni2 O10 N8 -17.4(7) . . . . ?
N3 Ni2 O10 N8 178.20(17) . . . . ?
N1 Ni2 O10 N8 -91.24(18) . . . . ?
N2 Ni2 O10 N8 86.96(18) . . . . ?
O11 Ni2 O10 N8 -1.81(16) . . . . ?
O12 N8 O11 Ni2 176.8(3) . . . . ?
O10 N8 O11 Ni2 -2.9(3) . . . . ?
O7 Ni2 O11 N8 179.23(17) . . . . ?
N3 Ni2 O11 N8 1.9(4) . . . . ?
N1 Ni2 O11 N8 87.92(18) . . . . ?
N2 Ni2 O11 N8 -88.43(18) . . . . ?
O10 Ni2 O11 N8 1.86(17) . . . . ?
O15 N10 O13 Ni1 -14.7(5) . . . . ?
O14 N10 O13 Ni1 161.1(3) . . . . ?
N4 Ni1 O13 N10 -179.9(3) . . . . ?
N6 Ni1 O13 N10 -87.9(3) . . . . ?
N5 Ni1 O13 N10 89.3(3) . . . . ?
O18 Ni1 O13 N10 -19.7(8) . . . . ?
O16 Ni1 O13 N10 -0.5(3) . . . . ?
O17 N9 O16 Ni1 -179.1(3) . . . . ?
O18 N9 O16 Ni1 0.2(3) . . . . ?
O13 Ni1 O16 N9 -176.46(17) . . . . ?
N4 Ni1 O16 N9 1.9(4) . . . . ?
N6 Ni1 O16 N9 -87.30(19) . . . . ?
N5 Ni1 O16 N9 90.11(18) . . . . ?
O18 Ni1 O16 N9 -0.13(17) . . . . ?
O17 N9 O18 Ni1 179.1(3) . . . . ?
O16 N9 O18 Ni1 -0.2(3) . . . . ?
O13 Ni1 O18 N9 20.9(7) . . . . ?
N4 Ni1 O18 N9 -179.12(18) . . . . ?
N6 Ni1 O18 N9 89.38(18) . . . . ?
N5 Ni1 O18 N9 -88.48(19) . . . . ?
O16 Ni1 O18 N9 0.13(17) . . . . ?
C5 N1 C1 C2 -1.6(5) . . . . ?
Ni2 N1 C1 C2 -177.2(3) . . . . ?
N1 C1 C2 C3 -0.9(6) . . . . ?
C1 C2 C3 C4 2.6(5) . . . . ?
C1 C2 C3 C6 -177.0(3) . . . . ?
C2 C3 C4 C5 -2.0(5) . . . . ?
C6 C3 C4 C5 177.7(3) . . . . ?
C1 N1 C5 C4 2.3(5) . . . . ?
Ni2 N1 C5 C4 177.8(3) . . . . ?
C3 C4 C5 N1 -0.5(6) . . . . ?
C4 C3 C6 C7 -157.1(4) . . . . ?
C2 C3 C6 C7 22.5(5) . . . . ?
C4 C3 C6 C11 21.2(5) . . . . ?
C2 C3 C6 C11 -159.2(3) . . . . ?
C11 C6 C7 C8 -0.5(5) . . . . ?
C3 C6 C7 C8 177.9(3) . . . . ?
C6 C7 C8 C9 -0.1(6) . . . . ?
C7 C8 C9 C10 0.1(5) . . . . ?
C7 C8 C9 C12 -179.8(3) . . . . ?
C8 C9 C10 C11 0.7(5) . . . . ?
C12 C9 C10 C11 -179.4(3) . . . . ?
C7 C6 C11 C10 1.3(5) . . . . ?
C3 C6 C11 C10 -177.1(3) . . . . ?
C9 C10 C11 C6 -1.4(5) . . . . ?
C8 C9 C12 C17 121.6(4) . . . . ?
C10 C9 C12 C17 -58.3(5) . . . . ?
C8 C9 C12 C13 -54.8(5) . . . . ?
C10 C9 C12 C13 125.3(4) . . . . ?
C17 C12 C13 C14 -0.9(5) . . . . ?
C9 C12 C13 C14 175.6(3) . . . . ?
C18 O1 C14 C13 6.6(5) . . . . ?
C18 O1 C14 C15 -174.1(3) . . . . ?
C12 C13 C14 O1 178.2(3) . . . . ?
C12 C13 C14 C15 -1.0(5) . . . . ?
O1 C14 C15 C16 -176.7(3) . . . . ?
C13 C14 C15 C16 2.6(5) . . . . ?
O1 C14 C15 C24 5.2(5) . . . . ?
C13 C14 C15 C24 -175.4(3) . . . . ?
C14 C15 C16 C17 -2.3(5) . . . . ?
C24 C15 C16 C17 175.8(3) . . . . ?
C21B O2 C17 C16 50(2) . . . . ?
C21A O2 C17 C16 39.4(13) . . . . ?
C21B O2 C17 C12 -130(2) . . . . ?
C21A O2 C17 C12 -140.2(12) . . . . ?
C15 C16 C17 O2 -179.2(3) . . . . ?
C15 C16 C17 C12 0.4(5) . . . . ?
C13 C12 C17 O2 -179.2(3) . . . . ?
C9 C12 C17 O2 4.4(5) . . . . ?
C13 C12 C17 C16 1.2(5) . . . . ?
C9 C12 C17 C16 -175.2(3) . . . . ?
C14 O1 C18 C19 -178.3(3) . . . . ?
O1 C18 C19 C20 -56.2(4) . . . . ?
C16 C15 C24 C25 -130.1(3) . . . . ?
C14 C15 C24 C25 47.9(5) . . . . ?
C16 C15 C24 C27 47.2(5) . . . . ?
C14 C15 C24 C27 -134.8(3) . . . . ?
C27 C24 C25 C101 1.6(5) . . . 1_665 ?
C15 C24 C25 C101 179.0(3) . . . 1_665 ?
C25 C24 C27 C26 -2.8(5) . . . . ?
C15 C24 C27 C26 179.9(3) . . . . ?
C100 C26 C27 C24 1.5(5) 1_665 . . . ?
C32 N3 C28 C29 1.3(5) . . . . ?
Ni2 N3 C28 C29 179.4(3) . . . . ?
N3 C28 C29 C30 -1.1(6) . . . . ?
C28 C29 C30 C31 -0.2(5) . . . . ?
C28 C29 C30 C33 178.2(3) . . . . ?
C29 C30 C31 C32 1.1(5) . . . . ?
C33 C30 C31 C32 -177.3(3) . . . . ?
C28 N3 C32 C31 -0.4(5) . . . . ?
Ni2 N3 C32 C31 -178.5(2) . . . . ?
C30 C31 C32 N3 -0.8(5) . . . . ?
C31 C30 C33 C34 33.0(5) . . . . ?
C29 C30 C33 C34 -145.3(4) . . . . ?
C31 C30 C33 C38 -146.5(4) . . . . ?
C29 C30 C33 C38 35.2(5) . . . . ?
C38 C33 C34 C35 -1.1(6) . . . . ?
C30 C33 C34 C35 179.4(4) . . . . ?
C33 C34 C35 C36 0.8(6) . . . . ?
C34 C35 C36 C37 -0.4(6) . . . . ?
C34 C35 C36 C39 179.4(4) . . . . ?
C35 C36 C37 C38 0.3(6) . . . . ?
C39 C36 C37 C38 -179.5(4) . . . . ?
C36 C37 C38 C33 -0.6(6) . . . . ?
C34 C33 C38 C37 0.9(6) . . . . ?
C30 C33 C38 C37 -179.5(4) . . . . ?
C35 C36 C39 C44 -135.3(4) . . . . ?
C37 C36 C39 C44 44.5(5) . . . . ?
C35 C36 C39 C40 44.9(6) . . . . ?
C37 C36 C39 C40 -135.2(4) . . . . ?
C45A O3 C40 C41 -59.7(6) . . . . ?
C45B O3 C40 C41 -27.8(9) . . . . ?
C45A O3 C40 C39 121.5(5) . . . . ?
C45B O3 C40 C39 153.3(7) . . . . ?
C44 C39 C40 O3 179.0(4) . . . . ?
C36 C39 C40 O3 -1.2(6) . . . . ?
C44 C39 C40 C41 0.1(5) . . . . ?
C36 C39 C40 C41 179.9(4) . . . . ?
O3 C40 C41 C42 -179.2(4) . . . . ?
C39 C40 C41 C42 -0.3(6) . . . . ?
C40 C41 C42 C43 0.3(6) . . . . ?
C40 C41 C42 C51 -179.8(4) . . . . ?
C48 O4 C43 C44 77.1(5) . . . . ?
C48 O4 C43 C42 -106.2(4) . . . . ?
C41 C42 C43 C44 -0.1(5) . . . . ?
C51 C42 C43 C44 179.9(4) . . . . ?
C41 C42 C43 O4 -176.9(3) . . . . ?
C51 C42 C43 O4 3.2(6) . . . . ?
O4 C43 C44 C39 176.7(3) . . . . ?
C42 C43 C44 C39 0.0(6) . . . . ?
C40 C39 C44 C43 0.0(5) . . . . ?
C36 C39 C44 C43 -179.7(4) . . . . ?
C43 O4 C48 C49 79.3(4) . . . . ?
O4 C48 C49 C50 178.2(4) . . . . ?
C43 C42 C51 C52 134.2(4) . . . . ?
C41 C42 C51 C52 -45.7(6) . . . . ?
C43 C42 C51 C56 -47.8(6) . . . . ?
C41 C42 C51 C56 132.3(4) . . . . ?
C56 C51 C52 C53 1.1(7) . . . . ?
C42 C51 C52 C53 179.2(4) . . . . ?
C51 C52 C53 C54 -1.6(7) . . . . ?
C52 C53 C54 C55 1.4(7) . . . . ?
C52 C53 C54 C57 179.6(4) . . . . ?
C53 C54 C55 C56 -0.7(7) . . . . ?
C57 C54 C55 C56 -178.8(4) . . . . ?
C54 C55 C56 C51 0.1(7) . . . . ?
C52 C51 C56 C55 -0.3(7) . . . . ?
C42 C51 C56 C55 -178.4(4) . . . . ?
C55 C54 C57 C61 -6.9(6) . . . . ?
C53 C54 C57 C61 175.0(4) . . . . ?
C55 C54 C57 C58 173.3(5) . . . . ?
C53 C54 C57 C58 -4.8(7) . . . . ?
C61 C57 C58 C59 0.9(8) . . . . ?
C54 C57 C58 C59 -179.2(5) . . . . ?
C60 N4 C59 C58 3.9(7) . . . . ?
Ni1 N4 C59 C58 -177.9(4) . . . . ?
C57 C58 C59 N4 -3.3(9) . . . . ?
C59 N4 C60 C61 -2.5(5) . . . . ?
Ni1 N4 C60 C61 179.4(3) . . . . ?
C58 C57 C61 C60 0.5(6) . . . . ?
C54 C57 C61 C60 -179.4(3) . . . . ?
N4 C60 C61 C57 0.3(5) . . . . ?
C66 N5 C62 C63 0.0(5) . . . . ?
Ni1 N5 C62 C63 179.6(2) . . . . ?
N5 C62 C63 C64 -0.7(5) . . . . ?
C62 C63 C64 C65 1.2(5) . . . . ?
C62 C63 C64 C67 -178.0(3) . . . . ?
C63 C64 C65 C66 -1.1(4) . . . . ?
C67 C64 C65 C66 178.1(3) . . . . ?
C62 N5 C66 C65 0.1(5) . . . . ?
Ni1 N5 C66 C65 -179.5(2) . . . . ?
C64 C65 C66 N5 0.5(5) . . . . ?
C63 C64 C67 C72 153.2(3) . . . . ?
C65 C64 C67 C72 -25.9(5) . . . . ?
C63 C64 C67 C68 -25.3(5) . . . . ?
C65 C64 C67 C68 155.6(3) . . . . ?
C72 C67 C68 C69 -1.5(5) . . . . ?
C64 C67 C68 C69 177.1(3) . . . . ?
C67 C68 C69 C70 0.4(5) . . . . ?
C68 C69 C70 C71 0.7(5) . . . . ?
C68 C69 C70 C73 177.6(3) . . . . ?
C69 C70 C71 C72 -0.8(5) . . . . ?
C73 C70 C71 C72 -177.6(3) . . . . ?
C70 C71 C72 C67 -0.2(5) . . . . ?
C68 C67 C72 C71 1.4(5) . . . . ?
C64 C67 C72 C71 -177.2(3) . . . . ?
C71 C70 C73 C74 139.7(3) . . . . ?
C69 C70 C73 C74 -37.0(5) . . . . ?
C71 C70 C73 C78 -38.4(5) . . . . ?
C69 C70 C73 C78 144.9(3) . . . . ?
C78 C73 C74 C75 1.3(5) . . . . ?
C70 C73 C74 C75 -176.9(3) . . . . ?
C79A O5 C75 C74 -52.9(6) . . . . ?
C79B O5 C75 C74 -49(2) . . . . ?
C79A O5 C75 C76 127.3(5) . . . . ?
C79B O5 C75 C76 131(2) . . . . ?
C73 C74 C75 O5 -179.4(3) . . . . ?
C73 C74 C75 C76 0.4(5) . . . . ?
O5 C75 C76 C77 177.5(3) . . . . ?
C74 C75 C76 C77 -2.3(5) . . . . ?
O5 C75 C76 C85 -5.6(5) . . . . ?
C74 C75 C76 C85 174.6(3) . . . . ?
C75 C76 C77 C78 2.5(5) . . . . ?
C85 C76 C77 C78 -174.4(3) . . . . ?
C82 O6 C78 C77 31.3(5) . . . . ?
C82 O6 C78 C73 -150.2(3) . . . . ?
C76 C77 C78 O6 177.6(3) . . . . ?
C76 C77 C78 C73 -0.8(5) . . . . ?
C74 C73 C78 O6 -179.6(3) . . . . ?
C70 C73 C78 O6 -1.5(5) . . . . ?
C74 C73 C78 C77 -1.1(5) . . . . ?
C70 C73 C78 C77 177.0(3) . . . . ?
C78 O6 C82 C83 66.1(4) . . . . ?
O6 C82 C83 C84 58.4(4) . . . . ?
C77 C76 C85 C86 -126.5(4) . . . . ?
C75 C76 C85 C86 56.6(5) . . . . ?
C77 C76 C85 C90 53.3(5) . . . . ?
C75 C76 C85 C90 -123.5(4) . . . . ?
C90 C85 C86 C87 1.7(5) . . . . ?
C76 C85 C86 C87 -178.5(3) . . . . ?
C85 C86 C87 C88 -0.6(5) . . . . ?
C86 C87 C88 C89 -1.2(5) . . . . ?
C86 C87 C88 C91 179.0(3) . . . . ?
C87 C88 C89 C90 1.8(5) . . . . ?
C91 C88 C89 C90 -178.3(3) . . . . ?
C88 C89 C90 C85 -0.7(6) . . . . ?
C86 C85 C90 C89 -1.1(5) . . . . ?
C76 C85 C90 C89 179.1(3) . . . . ?
C87 C88 C91 C92 -24.6(5) . . . . ?
C89 C88 C91 C92 155.6(4) . . . . ?
C87 C88 C91 C94 157.4(4) . . . . ?
C89 C88 C91 C94 -22.5(5) . . . . ?
C94 C91 C92 C93 -0.9(6) . . . . ?
C88 C91 C92 C93 -179.1(4) . . . . ?
C91 C92 C93 N6 1.1(6) . . . 1_665 ?
C92 C91 C94 C102 0.5(6) . . . 1_665 ?
C88 C91 C94 C102 178.7(4) . . . 1_665 ?
C99 N2 C95 C96 0.5(5) . . . . ?
Ni2 N2 C95 C96 -173.7(3) . . . . ?
N2 C95 C96 C97 0.6(5) . . . . ?
C95 C96 C97 C98 -1.2(5) . . . . ?
C95 C96 C97 C100 -179.3(3) . . . . ?
C96 C97 C98 C99 0.7(5) . . . . ?
C100 C97 C98 C99 178.9(3) . . . . ?
C95 N2 C99 C98 -1.1(5) . . . . ?
Ni2 N2 C99 C98 173.6(2) . . . . ?
C97 C98 C99 N2 0.5(5) . . . . ?
C96 C97 C100 C26 -151.0(3) . . . 1_445 ?
C98 C97 C100 C26 30.9(5) . . . 1_445 ?
C96 C97 C100 C101 32.5(5) . . . . ?
C98 C97 C100 C101 -145.5(3) . . . . ?
C26 C100 C101 C25 -2.2(5) 1_445 . . 1_445 ?
C97 C100 C101 C25 174.3(3) . . . 1_445 ?
C93 N6 C102 C94 0.3(6) 1_445 . . 1_445 ?
Ni1 N6 C102 C94 178.7(3) . . . 1_445 ?
C75 O5 C79A C80A -77.6(6) . . . . ?
C79B O5 C79A C80A -102(14) . . . . ?
C81A C80A C79A O5 -64.3(7) . . . . ?
C81B C80B C79B O5 69(4) . . . . ?
C75 O5 C79B C80B -149(3) . . . . ?
C79A O5 C79B C80B 9(11) . . . . ?
C40 O3 C45A C46A -78.8(6) . . . . ?
C45B O3 C45A C46A 168.5(16) . . . . ?
O3 C45A C46A C47A -178.4(6) . . . . ?
C40 O3 C45B C46B -58.7(14) . . . . ?
C45A O3 C45B C46B 25.0(11) . . . . ?
O3 C45B C46B C47B -117(4) . . . . ?
C17 O2 C21A C22A 132.5(12) . . . . ?
C21B O2 C21A C22A 19(17) . . . . ?
C23A C22A C21A O2 -74.8(16) . . . . ?
C17 O2 C21B C22B 85(3) . . . . ?
C21A O2 C21B C22B 157(20) . . . . ?
C23B C22B C21B O2 70(3) . . . . ?
C6S C1S C2S C3S -0.8(13) . . . . ?
C7S C1S C2S C3S 174.8(11) . . . . ?
C1S C2S C3S C4S 0.3(12) . . . . ?
C1S C2S C3S C8S -177.6(12) . . . . ?
C2S C3S C4S C5S 1.2(15) . . . . ?
C8S C3S C4S C5S 179.4(10) . . . . ?
C3S C4S C5S C6S -2.2(18) . . . . ?
C3S C4S C5S C9S -178.2(10) . . . . ?
C4S C5S C6S C1S 2(2) . . . . ?
C9S C5S C6S C1S 177.4(13) . . . . ?
C2S C1S C6S C5S 0(2) . . . . ?
C7S C1S C6S C5S -175.5(14) . . . . ?
C6T C1T C2T C3T 0.5(8) . . . . ?
C7T C1T C2T C3T -179.2(6) . . . . ?
C1T C2T C3T C4T -2.0(7) . . . . ?
C1T C2T C3T C8T 179.9(6) . . . . ?
C2T C3T C4T C5T 2.5(8) . . . . ?
C8T C3T C4T C5T -179.4(6) . . . . ?
C3T C4T C5T C6T -1.5(9) . . . . ?
C3T C4T C5T C9T 178.6(6) . . . . ?
C4T C5T C6T C1T 0.0(9) . . . . ?
C9T C5T C6T C1T 179.9(6) . . . . ?
C2T C1T C6T C5T 0.5(9) . . . . ?
C7T C1T C6T C5T -179.8(6) . . . . ?
C15S C10S C11S C12S 2.0(11) . . . . ?
C16S C10S C11S C12S 179.8(7) . . . . ?
C10S C11S C12S C13S -0.4(10) . . . . ?
C10S C11S C12S C17S 178.4(7) . . . . ?
C11S C12S C13S C14S -1.1(9) . . . . ?
C17S C12S C13S C14S -179.9(6) . . . . ?
C12S C13S C14S C15S 0.8(10) . . . . ?
C12S C13S C14S C18S 177.5(6) . . . . ?
C11S C10S C15S C14S -2.3(12) . . . . ?
C16S C10S C15S C14S -180.0(8) . . . . ?
C13S C14S C15S C10S 1.0(11) . . . . ?
C18S C14S C15S C10S -175.8(8) . . . . ?
C15T C10T C11T C12T -2.0(16) . . . . ?
C16T C10T C11T C12T 179.8(11) . . . . ?
C10T C11T C12T C13T 1.6(15) . . . . ?
C10T C11T C12T C17T 179.5(10) . . . . ?
C11T C12T C13T C14T 0.7(13) . . . . ?
C17T C12T C13T C14T -177.2(9) . . . . ?
C12T C13T C14T C15T -2.7(14) . . . . ?
C12T C13T C14T C18T 176.5(9) . . . . ?
C13T C14T C15T C10T 2.3(13) . . . . ?
C18T C14T C15T C10T -176.9(10) . . . . ?
C11T C10T C15T C14T 0.0(14) . . . . ?
C16T C10T C15T C14T 178.3(10) . . . . ?
C24S C19S C20S C21S 2.6(9) . . . . ?
C25S C19S C20S C21S -173.7(6) . . . . ?
C19S C20S C21S C22S -4.5(11) . . . . ?
C19S C20S C21S C26S 177.0(7) . . . . ?
C20S C21S C22S C23S 0.9(12) . . . . ?
C26S C21S C22S C23S 179.4(8) . . . . ?
C21S C22S C23S C24S 4.4(11) . . . . ?
C21S C22S C23S C27S 177.6(7) . . . . ?
C22S C23S C24S C19S -6.4(9) . . . . ?
C27S C23S C24S C19S -179.5(5) . . . . ?
C20S C19S C24S C23S 3.0(8) . . . . ?
C25S C19S C24S C23S 179.4(5) . . . . ?
C33S C28S C29S C30S -4(3) . . . . ?
C34S C28S C29S C30S 167.2(17) . . . . ?
C28S C29S C30S C31S 5(3) . . . . ?
C28S C29S C30S C35S 166(2) . . . . ?
C29S C30S C31S C32S -11(4) . . . . ?
C35S C30S C31S C32S -170(2) . . . . ?
C30S C31S C32S C33S 11(3) . . . . ?
C30S C31S C32S C36S -169(2) . . . . ?
C29S C28S C33S C32S 7(4) . . . . ?
C34S C28S C33S C32S -160(2) . . . . ?
C31S C32S C33S C28S -9(3) . . . . ?
C36S C32S C33S C28S 171(2) . . . . ?
C33T C28T C29T C30T 0(2) . . . . ?
C34T C28T C29T C30T 178.3(12) . . . . ?
C28T C29T C30T C31T 6(2) . . . . ?
C28T C29T C30T C35T 166.5(14) . . . . ?
C29T C30T C31T C32T -9(2) . . . . ?
C35T C30T C31T C32T -164.7(16) . . . . ?
C30T C31T C32T C33T 5(2) . . . . ?
C30T C31T C32T C36T -175.5(12) . . . . ?
C31T C32T C33T C28T 2(2) . . . . ?
C36T C32T C33T C28T -177.9(11) . . . . ?
C29T C28T C33T C32T -4(2) . . . . ?
C34T C28T C33T C32T 177.8(9) . . . . ?
C42S C37S C38S C39S 0.7(12) . . . . ?
C43S C37S C38S C39S -178.3(7) . . . . ?
C37S C38S C39S C40S -2.7(12) . . . . ?
C37S C38S C39S C44S -171.4(7) . . . . ?
C38S C39S C40S C41S 2.7(12) . . . . ?
C44S C39S C40S C41S 170.3(7) . . . . ?
C39S C40S C41S C42S -0.6(11) . . . . ?
C39S C40S C41S C45S 176.0(7) . . . . ?
C43S C37S C42S C41S -179.6(7) . . . . ?
C38S C37S C42S C41S 1.4(11) . . . . ?
C40S C41S C42S C37S -1.6(11) . . . . ?
C45S C41S C42S C37S -178.2(7) . . . . ?
C51S C46S C47S C48S 2.7(6) . . . . ?
C52S C46S C47S C48S -179.2(5) . . . . ?
C46S C47S C48S C49S -1.3(5) . . . . ?
C46S C47S C48S C53S 179.4(4) . . . . ?
C47S C48S C49S C50S -1.1(5) . . . . ?
C53S C48S C49S C50S 178.1(3) . . . . ?
C48S C49S C50S C51S 2.0(5) . . . . ?
C48S C49S C50S C54S -179.4(3) . . . . ?
C47S C46S C51S C50S -1.8(7) . . . . ?
C52S C46S C51S C50S -179.8(6) . . . . ?
C49S C50S C51S C46S -0.5(6) . . . . ?
C54S C50S C51S C46S -179.1(4) . . . . ?
C62S C56S C57S C58S 177.0(7) . . . . ?
C61S C56S C57S C58S 0.4(9) . . . . ?
C56S C57S C58S C63S -175.3(7) . . . . ?
C56S C57S C58S C59S -1.4(9) . . . . ?
C57S C58S C59S C60S 3.9(9) . . . . ?
C63S C58S C59S C60S 178.5(6) . . . . ?
C58S C59S C60S C61S -5.4(9) . . . . ?
C58S C59S C60S C64S 179.3(6) . . . . ?
C59S C60S C61S C56S 4.3(9) . . . . ?
C64S C60S C61S C56S 179.7(6) . . . . ?
C62S C56S C61S C60S -178.2(7) . . . . ?
C57S C56S C61S C60S -1.7(9) . . . . ?
